data_4110134
loop_
_publ_author_name
'Manfred Scheer'
'Andrea Schindler'
'Roger Merkle'
'Brian P. Johnson'
'Michael Linseis'
'Rainer Winter'
'Christopher E. Anson'
'Alexander V. Virovets'

_publ_section_title
;
 Fullerene C60 as an Endohedral Molecule within an Inorganic Supramolecule
;
_journal_name_full 'Journal of the American Chemical Society'
_journal_page_first 13386
_journal_page_last 13387
_journal_paper_doi 10.1021/ja075926m
_journal_volume 129
_journal_year 2007
_chemical_formula_sum 'C246 H253 Cl38 Cu26 Fe13 N10 O2 P65'
_chemical_formula_weight 9119.82
_chemical_name_systematic
;
 ?
;
_space_group_IT_number 62
_symmetry_cell_setting orthorhombic
_symmetry_space_group_name_Hall '-P 2ac 2n'
_symmetry_space_group_name_H-M 'P n m a'
_atom_sites_solution_hydrogens geom
_atom_sites_solution_primary direct
_atom_sites_solution_secondary difmap
_audit_creation_method SHELXL-97
_cell_angle_alpha 90.00
_cell_angle_beta 90.00
_cell_angle_gamma 90.00
_cell_formula_units_Z 4
_cell_length_a 49.557(2)
_cell_length_b 28.5810(11)
_cell_length_c 27.0630(11)
_cell_measurement_reflns_used 85908
_cell_measurement_temperature 100(1)
_cell_measurement_theta_max 25.00
_cell_measurement_theta_min 1.32
_cell_volume 38332(3)
_computing_cell_refinement 'SMART-NT 5.6 (Bruker AXS Inc., 2000)'
_computing_data_collection 'SMART-NT 5.6 (Bruker AXS Inc., 2000)'
_computing_data_reduction 'SAINT+ 6.0 (Bruker AXS Inc., 2000)'
_computing_molecular_graphics 'SHELXTL 5.1 (Bruker AXS Inc., 1997)'
_computing_publication_material 'SHELXTL 5.1 (Bruker AXS Inc., 1997)'
_computing_structure_refinement 'SHELXL-97 (Sheldrick, 1997)'
_computing_structure_solution 'SHELXS-97 (Sheldrick, 1990)'
_diffrn_ambient_temperature 100(1)
_diffrn_detector_area_resol_mean 8.333
_diffrn_measured_fraction_theta_full 1.000
_diffrn_measured_fraction_theta_max 1.000
_diffrn_measurement_device_type 'Bruker SMART APEX diffractometer'
_diffrn_measurement_method 'CCD area detector'
_diffrn_radiation_monochromator graphite
_diffrn_radiation_source 'rotating anode'
_diffrn_radiation_type MoK\a
_diffrn_radiation_wavelength 0.71073
_diffrn_reflns_av_R_equivalents 0.2314
_diffrn_reflns_av_sigmaI/netI 0.2462
_diffrn_reflns_limit_h_max 46
_diffrn_reflns_limit_h_min -58
_diffrn_reflns_limit_k_max 33
_diffrn_reflns_limit_k_min -24
_diffrn_reflns_limit_l_max 30
_diffrn_reflns_limit_l_min -32
_diffrn_reflns_number 153103
_diffrn_reflns_theta_full 25.00
_diffrn_reflns_theta_max 25.00
_diffrn_reflns_theta_min 1.32
_exptl_absorpt_coefficient_mu 2.460
_exptl_absorpt_correction_T_max 0.852
_exptl_absorpt_correction_T_min 0.408
_exptl_absorpt_correction_type multi-scan
_exptl_absorpt_process_details 'SADABS (Bruker AXS Inc., 2000)'
_exptl_crystal_colour black
_exptl_crystal_density_diffrn 1.580
_exptl_crystal_description plate
_exptl_crystal_F_000 18112
_exptl_crystal_size_max 0.15
_exptl_crystal_size_mid 0.10
_exptl_crystal_size_min 0.03
_refine_diff_density_max 4.601
_refine_diff_density_min -1.591
_refine_diff_density_rms 0.258
_refine_ls_extinction_method none
_refine_ls_goodness_of_fit_ref 0.997
_refine_ls_hydrogen_treatment mixed
_refine_ls_matrix_type full
_refine_ls_number_parameters 1400
_refine_ls_number_reflns 34493
_refine_ls_number_restraints 3
_refine_ls_restrained_S_all 0.997
_refine_ls_R_factor_all 0.2575
_refine_ls_R_factor_gt 0.1115
_refine_ls_shift/su_max 0.004
_refine_ls_shift/su_mean 0.000
_refine_ls_structure_factor_coef Fsqd
_refine_ls_weighting_details 'calc w=1/[\s^2^(Fo^2^)+(0.1943P)^2^+0.0000P] where P=(Fo^2^+2Fc^2^)/3'
_refine_ls_weighting_scheme calc
_refine_ls_wR_factor_gt 0.3187
_refine_ls_wR_factor_ref 0.3917
_reflns_number_gt 11855
_reflns_number_total 34493
_reflns_threshold_expression >2sigma(I)
_cod_data_source_file ja075926msi20070807_075616.cif
_cod_data_source_block fin
_cod_database_code 4110134

loop_
_symmetry_equiv_pos_as_xyz
'x, y, z'
'-x+1/2, -y, z+1/2'
'x+1/2, -y+1/2, -z+1/2'
'-x, y+1/2, -z'
'-x, -y, -z'
'x-1/2, y, -z-1/2'
'-x-1/2, y-1/2, z-1/2'
'x, -y-1/2, z'

loop_
_atom_site_label
_atom_site_type_symbol
_atom_site_fract_x
_atom_site_fract_y
_atom_site_fract_z
_atom_site_U_iso_or_equiv
_atom_site_adp_type
_atom_site_occupancy
_atom_site_symmetry_multiplicity
_atom_site_calc_flag
_atom_site_refinement_flags
_atom_site_disorder_group
C1F C 0.0858 0.6597 0.1366 0.090 Uiso 0.50 1 d P 1
C2F C 0.1023 0.6595 0.0933 0.090 Uiso 0.50 1 d P 1
C3F C 0.0953 0.7013 0.0636 0.090 Uiso 0.50 1 d P 1
C4F C 0.0748 0.7267 0.0896 0.090 Uiso 0.50 1 d P 1
C5F C 0.0685 0.7009 0.1353 0.090 Uiso 0.50 1 d P 1
C6F C 0.1152 0.7258 0.0384 0.090 Uiso 0.50 1 d P 1
C7F C 0.1430 0.7100 0.0415 0.090 Uiso 0.50 1 d P 1
C8F C 0.1609 0.7500 0.0438 0.090 Uiso 0.50 2 d SP 1
C9F C 0.1841 0.7500 0.0738 0.090 Uiso 0.50 2 d SP 1
C10F C 0.1904 0.7097 0.1020 0.090 Uiso 0.50 1 d P 1
C11F C 0.1738 0.6710 0.0993 0.090 Uiso 0.50 1 d P 1
C12F C 0.1496 0.6713 0.0686 0.090 Uiso 0.50 1 d P 1
C13F C 0.1289 0.6453 0.0948 0.090 Uiso 0.50 1 d P 1
C14F C 0.2013 0.7254 0.1486 0.090 Uiso 0.50 1 d P 1
C15F C 0.1950 0.7008 0.1924 0.090 Uiso 0.50 1 d P 1
C16F C 0.1780 0.6601 0.1892 0.090 Uiso 0.50 1 d P 1
C17F C 0.1676 0.6450 0.1452 0.090 Uiso 0.50 1 d P 1
C18F C 0.1395 0.6298 0.1415 0.090 Uiso 0.50 1 d P 1
C19F C 0.1240 0.6302 0.1836 0.090 Uiso 0.50 1 d P 1
C20F C 0.1352 0.6457 0.2305 0.090 Uiso 0.50 1 d P 1
C21F C 0.1615 0.6607 0.2333 0.090 Uiso 0.50 1 d P 1
C22F C 0.1892 0.7271 0.2367 0.090 Uiso 0.50 1 d P 1
C23F C 0.1677 0.7014 0.2626 0.090 Uiso 0.50 1 d P 1
C24F C 0.1478 0.7256 0.2874 0.090 Uiso 0.50 1 d P 1
C25F C 0.1203 0.7107 0.2847 0.090 Uiso 0.50 1 d P 1
C26F C 0.1139 0.6707 0.2567 0.090 Uiso 0.50 1 d P 1
C27F C 0.0966 0.6450 0.1819 0.090 Uiso 0.50 1 d P 1
C28F C 0.0625 0.7250 0.1764 0.090 Uiso 0.50 1 d P 1
C29F C 0.0730 0.7091 0.2240 0.090 Uiso 0.50 1 d P 1
C30F C 0.0903 0.6711 0.2268 0.090 Uiso 0.50 1 d P 1
C31F C 0.0798 0.7500 0.2525 0.090 Uiso 0.50 2 d SP 1
C32F C 0.1026 0.7500 0.2817 0.090 Uiso 0.50 2 d SP 1
C1J C 0.1464 0.6597 0.0783 0.090 Uiso 0.50 1 d P 2
C2J C 0.1701 0.6596 0.1085 0.090 Uiso 0.50 1 d P 2
C3J C 0.1863 0.7014 0.0957 0.090 Uiso 0.50 1 d P 2
C4J C 0.1721 0.7268 0.0582 0.090 Uiso 0.50 1 d P 2
C5J C 0.1471 0.7010 0.0467 0.090 Uiso 0.50 1 d P 2
C6J C 0.2000 0.7258 0.1322 0.090 Uiso 0.50 1 d P 2
C7J C 0.1983 0.7101 0.1832 0.090 Uiso 0.50 1 d P 2
C8J C 0.1971 0.7500 0.2158 0.090 Uiso 0.50 2 d SP 2
C9J C 0.1807 0.7500 0.2583 0.090 Uiso 0.50 2 d SP 2
C10J C 0.1653 0.7097 0.2700 0.090 Uiso 0.50 1 d P 2
C11J C 0.1668 0.6711 0.2395 0.090 Uiso 0.50 1 d P 2
C12J C 0.1835 0.6714 0.1951 0.090 Uiso 0.50 1 d P 2
C13J C 0.1692 0.6453 0.1573 0.090 Uiso 0.50 1 d P 2
C14J C 0.1399 0.7255 0.2898 0.090 Uiso 0.50 1 d P 2
C15J C 0.1160 0.7009 0.2783 0.090 Uiso 0.50 1 d P 2
C16J C 0.1177 0.6601 0.2473 0.090 Uiso 0.50 1 d P 2
C17J C 0.1417 0.6451 0.2281 0.090 Uiso 0.50 1 d P 2
C18J C 0.1437 0.6298 0.1767 0.090 Uiso 0.50 1 d P 2
C19J C 0.1208 0.6302 0.1483 0.090 Uiso 0.50 1 d P 2
C20J C 0.0952 0.6457 0.1687 0.090 Uiso 0.50 1 d P 2
C21J C 0.0936 0.6608 0.2171 0.090 Uiso 0.50 1 d P 2
C22J C 0.0918 0.7271 0.2677 0.090 Uiso 0.50 1 d P 2
C23J C 0.0776 0.7014 0.2282 0.090 Uiso 0.50 1 d P 2
C24J C 0.0641 0.7257 0.1919 0.090 Uiso 0.50 1 d P 2
C25J C 0.0655 0.7107 0.1416 0.090 Uiso 0.50 1 d P 2
C26J C 0.0809 0.6707 0.1297 0.090 Uiso 0.50 1 d P 2
C27J C 0.1217 0.6450 0.0981 0.090 Uiso 0.50 1 d P 2
C28J C 0.1247 0.7251 0.0357 0.090 Uiso 0.50 1 d P 2
C29J C 0.0987 0.7092 0.0550 0.090 Uiso 0.50 1 d P 2
C30J C 0.0972 0.6711 0.0866 0.090 Uiso 0.50 1 d P 2
C31J C 0.0832 0.7500 0.0674 0.090 Uiso 0.50 2 d SP 2
C32J C 0.0672 0.7500 0.1091 0.090 Uiso 0.50 2 d SP 2
Cu1 Cu -0.02207(11) 0.7500 0.14354(17) 0.0765(14) Uani 1 2 d S .
Cu2 Cu -0.00690(6) 0.65963(9) 0.25392(10) 0.0454(7) Uani 1 1 d . .
Cu3 Cu 0.05868(5) 0.66544(8) -0.07566(9) 0.0411(7) Uani 1 1 d . .
Cu4 Cu 0.09660(6) 0.49154(8) 0.13876(9) 0.0435(7) Uani 1 1 d . .
Cu5 Cu 0.05478(6) 0.61617(8) 0.37817(9) 0.0411(7) Uani 1 1 d . .
Cu6 Cu 0.14997(6) 0.61559(9) -0.09180(9) 0.0420(7) Uani 1 1 d . .
Cu7 Cu 0.17074(6) 0.50931(9) 0.03153(9) 0.0468(7) Uani 1 1 d . .
Cu8 Cu 0.12535(6) 0.52316(9) 0.30658(9) 0.0475(7) Uani 1 1 d . .
Cu9 Cu 0.09112(8) 0.7500 0.44982(12) 0.0414(9) Uani 1 2 d S .
Cu10 Cu 0.20883(9) 0.7500 -0.08137(14) 0.0511(10) Uani 1 2 d S .
Cu11 Cu 0.24615(7) 0.55951(12) 0.12084(11) 0.0675(9) Uani 1 1 d . .
Cu12 Cu 0.22835(7) 0.55469(12) 0.28430(10) 0.0655(9) Uani 1 1 d . .
Cu13 Cu 0.21186(6) 0.60634(11) 0.37016(11) 0.0639(9) Uani 1 1 d . .
Cu14 Cu 0.18536(9) 0.7500 0.43373(16) 0.0601(12) Uani 1 2 d S .
Cu15 Cu 0.27775(6) 0.69883(12) 0.05409(12) 0.0670(9) Uani 1 1 d . .
Fe1 Fe 0.03800(6) 0.52145(9) 0.25573(10) 0.0380(7) Uani 1 1 d . .
Fe2 Fe 0.08724(6) 0.52718(9) -0.02113(10) 0.0358(7) Uani 1 1 d . .
Fe3 Fe 0.18109(7) 0.47012(11) 0.18840(11) 0.0505(9) Uani 1 1 d . .
Fe4 Fe 0.00939(9) 0.7500 0.38308(14) 0.0364(10) Uani 1 2 d S .
Fe5 Fe -0.00828(9) 0.7500 -0.01939(15) 0.0403(11) Uani 1 2 d S .
Fe6 Fe 0.23235(7) 0.60472(11) -0.03552(11) 0.0465(8) Uani 1 1 d . .
Fe7 Fe 0.12301(9) 0.7500 -0.15013(14) 0.0371(10) Uani 1 2 d S .
Fe8 Fe 0.13643(6) 0.61701(10) 0.44051(10) 0.0401(8) Uani 1 1 d . .
P11 P 0.07142(12) 0.53148(17) 0.19505(19) 0.0377(13) Uani 1 1 d . .
P12 P 0.08410(12) 0.54298(18) 0.26832(19) 0.0397(14) Uani 1 1 d . .
P13 P 0.05439(12) 0.58494(17) 0.30050(18) 0.0367(13) Uani 1 1 d . .
P14 P 0.02506(12) 0.60117(19) 0.24722(19) 0.0409(14) Uani 1 1 d . .
P15 P 0.03475(13) 0.56669(19) 0.18098(19) 0.0431(14) Uani 1 1 d . .
P21 P 0.06248(12) 0.57429(18) 0.03728(19) 0.0397(14) Uani 1 1 d . .
P22 P 0.07827(12) 0.60858(17) -0.02587(19) 0.0366(13) Uani 1 1 d . .
P23 P 0.11872(12) 0.58750(18) -0.03650(19) 0.0375(13) Uani 1 1 d . .
P24 P 0.12849(12) 0.54020(18) 0.01984(19) 0.0371(13) Uani 1 1 d . .
P25 P 0.09445(12) 0.53369(18) 0.06600(19) 0.0405(14) Uani 1 1 d . .
P31 P 0.20670(13) 0.5342(2) 0.1562(2) 0.0525(17) Uani 1 1 d . .
P32 P 0.19604(13) 0.5378(2) 0.2314(2) 0.0493(16) Uani 1 1 d . .
P33 P 0.15448(12) 0.5216(2) 0.23812(19) 0.0419(14) Uani 1 1 d . .
P34 P 0.14005(13) 0.50636(19) 0.16651(19) 0.0427(15) Uani 1 1 d . .
P35 P 0.17218(13) 0.5135(2) 0.11651(19) 0.0434(14) Uani 1 1 d . .
P41 P 0.05653(17) 0.7500 0.3940(3) 0.0388(19) Uani 1 2 d S .
P42 P 0.03981(11) 0.69050(17) 0.35956(19) 0.0349(13) Uani 1 1 d . .
P43 P 0.01288(11) 0.71303(18) 0.30453(19) 0.0356(13) Uani 1 1 d . .
P51 P -0.0058(2) 0.7500 0.0676(3) 0.055(2) Uani 1 2 d S .
P52 P 0.00941(14) 0.6892(2) 0.0327(2) 0.0532(17) Uani 1 1 d . .
P53 P 0.03365(13) 0.71294(19) -0.0251(2) 0.0436(14) Uani 1 1 d . .
P61 P 0.23046(13) 0.5984(2) 0.0523(2) 0.0478(15) Uani 1 1 d . .
P62 P 0.19651(13) 0.5750(2) 0.0125(2) 0.0451(15) Uani 1 1 d . .
P63 P 0.18688(12) 0.62570(19) -0.0408(2) 0.0419(14) Uani 1 1 d . .
P64 P 0.21413(12) 0.6820(2) -0.0333(2) 0.0445(15) Uani 1 1 d . .
P65 P 0.24151(13) 0.6643(2) 0.0236(2) 0.0508(16) Uani 1 1 d . .
P71 P 0.16115(17) 0.7500 -0.0943(3) 0.041(2) Uani 1 2 d S .
P72 P 0.13569(12) 0.69141(18) -0.09510(19) 0.0372(13) Uani 1 1 d . .
P73 P 0.09560(12) 0.71316(18) -0.08993(19) 0.0381(13) Uani 1 1 d . .
P81 P 0.15798(13) 0.6871(2) 0.4142(2) 0.0451(15) Uani 1 1 d . .
P82 P 0.11620(12) 0.68872(18) 0.41908(19) 0.0381(13) Uani 1 1 d . .
P83 P 0.10051(12) 0.62889(18) 0.38530(19) 0.0382(13) Uani 1 1 d . .
P84 P 0.13337(12) 0.58911(18) 0.35728(19) 0.0384(13) Uani 1 1 d . .
P85 P 0.16892(12) 0.6249(2) 0.3773(2) 0.0434(14) Uani 1 1 d . .
Cl1M Cl -0.00108(15) 0.6838(2) 0.1732(2) 0.072(2) Uani 1 1 d . .
Cl2M Cl 0.23025(14) 0.6368(2) 0.2962(2) 0.0711(19) Uani 1 1 d . .
Cl3M Cl 0.21824(16) 0.5256(2) 0.3626(2) 0.077(2) Uani 1 1 d . .
Cl1 Cl -0.04981(17) 0.6383(3) 0.2680(3) 0.058(2) Uani 0.50 1 d P .
O1 O -0.04981(17) 0.6383(3) 0.2680(3) 0.058(2) Uani 0.50 1 d P .
Cl2 Cl 0.03843(12) 0.63889(18) -0.1430(2) 0.0514(15) Uani 1 1 d . .
Cl3 Cl 0.08545(14) 0.41709(18) 0.1286(2) 0.0617(18) Uani 1 1 d . .
Cl4 Cl 0.03261(13) 0.58031(18) 0.4383(2) 0.0528(15) Uani 1 1 d . .
Cl5 Cl 0.15466(12) 0.57574(19) -0.16228(19) 0.0508(15) Uani 1 1 d . .
Cl6 Cl 0.18261(13) 0.44198(19) -0.0044(2) 0.0563(16) Uani 1 1 d . .
Cl7 Cl 0.12314(15) 0.4570(2) 0.3494(2) 0.0664(19) Uani 1 1 d . .
Cl8 Cl 0.0807(2) 0.7500 0.5287(3) 0.057(2) Uani 1 2 d S .
Cl9 Cl 0.2297(2) 0.7500 -0.1536(3) 0.066(3) Uani 1 2 d S .
Cl10 Cl 0.28005(16) 0.5073(3) 0.1126(3) 0.097(3) Uani 1 1 d . .
Cl11 Cl 0.2068(2) 0.7500 0.5055(4) 0.098(4) Uani 1 2 d S .
Cl12 Cl 0.2987(2) 0.7500 -0.0007(4) 0.086(3) Uani 1 2 d S .
Cl13 Cl 0.26634(19) 0.7500 0.1184(3) 0.064(2) Uani 1 2 d S .
O2 O -0.0658(7) 0.7500 0.1754(12) 0.115(11) Uani 1 2 d S .
N1 N 0.2131(6) 0.7500 0.3799(14) 0.072(11) Uani 1 2 d S .
N2 N 0.2362(6) 0.6350(11) 0.4232(10) 0.100(9) Uani 1 1 d . .
N3 N 0.2654(5) 0.5358(11) 0.2663(9) 0.108(11) Uani 1 1 d . .
N4 N 0.2583(5) 0.6111(12) 0.1627(9) 0.095(10) Uani 1 1 d . .
N5 N 0.3048(5) 0.6535(10) 0.0844(9) 0.095(8) Uani 1 1 d . .
C11 C 0.2274(9) 0.7500 0.3568(15) 0.059(11) Uani 1 2 d S .
C12 C 0.2545(13) 0.7500 0.319(2) 0.19(3) Uani 1 2 d S .
H12A H 0.2689 0.7326 0.3343 0.282 Uiso 0.50 1 calc PR .
H12B H 0.2603 0.7816 0.3136 0.282 Uiso 0.50 1 calc PR .
H12C H 0.2497 0.7358 0.2882 0.282 Uiso 0.50 1 calc PR .
C21 C 0.2494(8) 0.6480(13) 0.4519(13) 0.101(11) Uani 1 1 d . .
C22 C 0.2632(10) 0.6699(19) 0.4948(15) 0.24(3) Uani 1 1 d . .
H22P H 0.2823 0.6647 0.4922 0.359 Uiso 1 1 calc R .
H22Q H 0.2567 0.6562 0.5249 0.359 Uiso 1 1 calc R .
H22R H 0.2597 0.7029 0.4950 0.359 Uiso 1 1 calc R .
C31 C 0.2843(7) 0.5230(14) 0.2546(10) 0.099(12) Uani 1 1 d . .
C32 C 0.3088(8) 0.5006(16) 0.2354(14) 0.17(2) Uani 1 1 d . .
H32P H 0.3240 0.5208 0.2406 0.252 Uiso 1 1 calc R .
H32Q H 0.3067 0.4947 0.2007 0.252 Uiso 1 1 calc R .
H32R H 0.3117 0.4715 0.2524 0.252 Uiso 1 1 calc R .
C41 C 0.2670(6) 0.6355(12) 0.1865(10) 0.075(9) Uani 1 1 d . .
C42 C 0.2827(9) 0.6735(15) 0.2163(14) 0.17(2) Uani 1 1 d . .
H42J H 0.2737 0.6790 0.2473 0.257 Uiso 1 1 calc R .
H42K H 0.2832 0.7021 0.1977 0.257 Uiso 1 1 calc R .
H42L H 0.3008 0.6630 0.2223 0.257 Uiso 1 1 calc R .
C51 C 0.3183(7) 0.6222(15) 0.1007(12) 0.108(13) Uani 1 1 d . .
C52 C 0.3313(14) 0.579(2) 0.1163(15) 0.34(6) Uani 1 1 d . .
H52J H 0.3448 0.5854 0.1406 0.514 Uiso 1 1 calc R .
H52K H 0.3395 0.5638 0.0883 0.514 Uiso 1 1 calc R .
H52L H 0.3180 0.5580 0.1303 0.514 Uiso 1 1 calc R .
C111 C 0.0003(5) 0.4888(7) 0.2531(8) 0.046(6) Uani 1 1 d . .
C112 C 0.0195(6) 0.4594(7) 0.2349(9) 0.055(7) Uani 1 1 d . .
C113 C 0.0394(5) 0.4506(7) 0.2698(7) 0.041(5) Uani 1 1 d . .
C114 C 0.0313(5) 0.4746(7) 0.3130(8) 0.049(6) Uani 1 1 d . .
C115 C 0.0067(5) 0.4992(7) 0.3023(7) 0.042(5) Uani 1 1 d . .
C121 C -0.0258(4) 0.5066(8) 0.2270(9) 0.063(7) Uani 1 1 d . .
H12A H -0.0401 0.4844 0.2319 0.095 Uiso 1 1 calc R .
H12B H -0.0225 0.5103 0.1923 0.095 Uiso 1 1 calc R .
H12C H -0.0310 0.5362 0.2409 0.095 Uiso 1 1 calc R .
C122 C 0.0179(5) 0.4383(7) 0.1845(8) 0.064(7) Uani 1 1 d . .
H12D H 0.0081 0.4094 0.1861 0.097 Uiso 1 1 calc R .
H12E H 0.0358 0.4325 0.1724 0.097 Uiso 1 1 calc R .
H12F H 0.0088 0.4595 0.1626 0.097 Uiso 1 1 calc R .
C123 C 0.0632(5) 0.4187(8) 0.2666(7) 0.059(7) Uani 1 1 d . .
H12G H 0.0578 0.3875 0.2752 0.089 Uiso 1 1 calc R .
H12H H 0.0769 0.4292 0.2892 0.089 Uiso 1 1 calc R .
H12I H 0.0702 0.4190 0.2336 0.089 Uiso 1 1 calc R .
C124 C 0.0459(5) 0.4708(7) 0.3625(7) 0.055(7) Uani 1 1 d . .
H12J H 0.0383 0.4458 0.3815 0.083 Uiso 1 1 calc R .
H12K H 0.0441 0.4997 0.3804 0.083 Uiso 1 1 calc R .
H12L H 0.0647 0.4647 0.3569 0.083 Uiso 1 1 calc R .
C125 C -0.0095(6) 0.5265(8) 0.3366(8) 0.067(8) Uani 1 1 d . .
H12M H -0.0223 0.5064 0.3528 0.100 Uiso 1 1 calc R .
H12N H -0.0190 0.5505 0.3188 0.100 Uiso 1 1 calc R .
H12O H 0.0020 0.5407 0.3609 0.100 Uiso 1 1 calc R .
C211 C 0.0995(5) 0.4790(7) -0.0739(7) 0.046(6) Uani 1 1 d . .
C212 C 0.0787(4) 0.5068(6) -0.0946(8) 0.039(5) Uani 1 1 d . .
C213 C 0.0565(5) 0.5004(7) -0.0652(9) 0.046(6) Uani 1 1 d . .
C214 C 0.0628(5) 0.4695(7) -0.0246(8) 0.052(6) Uani 1 1 d . .
C215 C 0.0892(5) 0.4558(7) -0.0323(8) 0.050(6) Uani 1 1 d . .
C221 C 0.1270(5) 0.4717(8) -0.0969(8) 0.058(7) Uani 1 1 d . .
H22A H 0.1262 0.4463 -0.1202 0.087 Uiso 1 1 calc R .
H22B H 0.1399 0.4644 -0.0716 0.087 Uiso 1 1 calc R .
H22C H 0.1325 0.4997 -0.1137 0.087 Uiso 1 1 calc R .
C222 C 0.0816(5) 0.5338(7) -0.1410(7) 0.057(7) Uani 1 1 d . .
H22D H 0.0762 0.5147 -0.1684 0.086 Uiso 1 1 calc R .
H22E H 0.1001 0.5430 -0.1451 0.086 Uiso 1 1 calc R .
H22F H 0.0704 0.5611 -0.1395 0.086 Uiso 1 1 calc R .
C223 C 0.0294(5) 0.5225(8) -0.0725(8) 0.064(7) Uani 1 1 d . .
H22G H 0.0188 0.5034 -0.0942 0.096 Uiso 1 1 calc R .
H22H H 0.0317 0.5530 -0.0869 0.096 Uiso 1 1 calc R .
H22I H 0.0205 0.5254 -0.0412 0.096 Uiso 1 1 calc R .
C224 C 0.0435(6) 0.4508(9) 0.0162(10) 0.079(8) Uani 1 1 d . .
H22J H 0.0345 0.4231 0.0045 0.118 Uiso 1 1 calc R .
H22K H 0.0303 0.4742 0.0240 0.118 Uiso 1 1 calc R .
H22L H 0.0537 0.4434 0.0453 0.118 Uiso 1 1 calc R .
C225 C 0.1048(6) 0.4200(7) -0.0010(8) 0.063(8) Uani 1 1 d . .
H22M H 0.1020 0.3892 -0.0143 0.094 Uiso 1 1 calc R .
H22N H 0.0984 0.4210 0.0324 0.094 Uiso 1 1 calc R .
H22O H 0.1237 0.4274 -0.0017 0.094 Uiso 1 1 calc R .
C311 C 0.1897(6) 0.4177(8) 0.2398(10) 0.074(9) Uani 1 1 d . .
C312 C 0.2127(6) 0.4228(10) 0.2089(11) 0.076(9) Uani 1 1 d . .
C313 C 0.2022(7) 0.4120(9) 0.1578(9) 0.066(8) Uani 1 1 d . .
C314 C 0.1754(7) 0.4020(8) 0.1586(8) 0.062(8) Uani 1 1 d . .
C315 C 0.1656(6) 0.4032(8) 0.2091(9) 0.066(8) Uani 1 1 d . .
C321 C 0.1889(7) 0.4212(10) 0.2954(8) 0.102(13) Uani 1 1 d . .
H32A H 0.1942 0.3918 0.3096 0.152 Uiso 1 1 calc R .
H32B H 0.1709 0.4289 0.3059 0.152 Uiso 1 1 calc R .
H32C H 0.2011 0.4452 0.3061 0.152 Uiso 1 1 calc R .
C322 C 0.2399(7) 0.4338(11) 0.2240(10) 0.095(10) Uani 1 1 d . .
H32D H 0.2496 0.4054 0.2305 0.142 Uiso 1 1 calc R .
H32E H 0.2394 0.4525 0.2535 0.142 Uiso 1 1 calc R .
H32F H 0.2488 0.4509 0.1982 0.142 Uiso 1 1 calc R .
C323 C 0.2214(6) 0.4137(9) 0.1157(10) 0.084(10) Uani 1 1 d . .
H32G H 0.2282 0.3829 0.1093 0.127 Uiso 1 1 calc R .
H32H H 0.2361 0.4342 0.1237 0.127 Uiso 1 1 calc R .
H32I H 0.2123 0.4252 0.0868 0.127 Uiso 1 1 calc R .
C324 C 0.1587(6) 0.3881(7) 0.1181(8) 0.067(8) Uani 1 1 d . .
H32J H 0.1604 0.3549 0.1131 0.101 Uiso 1 1 calc R .
H32K H 0.1642 0.4043 0.0887 0.101 Uiso 1 1 calc R .
H32L H 0.1402 0.3956 0.1254 0.101 Uiso 1 1 calc R .
C325 C 0.1385(6) 0.3915(7) 0.2287(11) 0.086(10) Uani 1 1 d . .
H32M H 0.1374 0.3584 0.2345 0.129 Uiso 1 1 calc R .
H32N H 0.1250 0.4005 0.2051 0.129 Uiso 1 1 calc R .
H32O H 0.1356 0.4079 0.2591 0.129 Uiso 1 1 calc R .
C411 C -0.0026(5) 0.7261(7) 0.4532(8) 0.047(6) Uani 1 1 d . .
C412 C -0.0202(5) 0.7116(8) 0.4168(9) 0.056(7) Uani 1 1 d . .
C413 C -0.0327(9) 0.7500 0.3929(13) 0.065(11) Uani 1 2 d S .
C421 C 0.0141(6) 0.6969(8) 0.4890(8) 0.077(9) Uani 1 1 d . .
H42A H 0.0037 0.6906 0.5181 0.116 Uiso 1 1 calc R .
H42B H 0.0302 0.7138 0.4979 0.116 Uiso 1 1 calc R .
H42C H 0.0191 0.6679 0.4734 0.116 Uiso 1 1 calc R .
C422 C -0.0283(5) 0.6589(7) 0.4029(9) 0.060(7) Uani 1 1 d . .
H42D H -0.0428 0.6487 0.4238 0.091 Uiso 1 1 calc R .
H42E H -0.0130 0.6388 0.4075 0.091 Uiso 1 1 calc R .
H42F H -0.0339 0.6577 0.3690 0.091 Uiso 1 1 calc R .
C423 C -0.0539(7) 0.7500 0.3516(16) 0.074(12) Uani 1 2 d S .
H42G H -0.0717 0.7500 0.3658 0.112 Uiso 1 2 calc SR .
H42H H -0.0517 0.7226 0.3315 0.112 Uiso 0.50 1 calc PR .
H42I H -0.0517 0.7774 0.3315 0.112 Uiso 0.50 1 calc PR .
C511 C -0.0224(6) 0.7500 -0.0931(10) 0.038(7) Uani 1 2 d S .
C512 C -0.0314(4) 0.7097(7) -0.0679(8) 0.045(6) Uani 1 1 d . .
C513 C -0.0479(5) 0.7253(6) -0.0282(7) 0.044(6) Uani 1 1 d . .
C521 C -0.0054(6) 0.7500 -0.1408(12) 0.057(9) Uani 1 2 d S .
H52A H -0.0172 0.7500 -0.1690 0.086 Uiso 1 2 calc SR .
H52B H 0.0058 0.7226 -0.1416 0.086 Uiso 0.50 1 calc PR .
H52C H 0.0058 0.7774 -0.1416 0.086 Uiso 0.50 1 calc PR .
C522 C -0.0266(6) 0.6590(8) -0.0831(10) 0.089(10) Uani 1 1 d . .
H52D H -0.0405 0.6493 -0.1057 0.134 Uiso 1 1 calc R .
H52E H -0.0270 0.6394 -0.0544 0.134 Uiso 1 1 calc R .
H52F H -0.0093 0.6564 -0.0989 0.134 Uiso 1 1 calc R .
C523 C -0.0633(5) 0.6965(8) 0.0068(10) 0.070(8) Uani 1 1 d . .
H52G H -0.0809 0.6905 -0.0065 0.105 Uiso 1 1 calc R .
H52H H -0.0650 0.7129 0.0376 0.105 Uiso 1 1 calc R .
H52I H -0.0540 0.6675 0.0121 0.105 Uiso 1 1 calc R .
C611 C 0.2716(5) 0.5816(8) -0.0492(8) 0.050(6) Uani 1 1 d . .
C612 C 0.2635(5) 0.6130(9) -0.0864(9) 0.059(7) Uani 1 1 d . .
C613 C 0.2405(4) 0.5948(8) -0.1105(8) 0.048(6) Uani 1 1 d . .
C614 C 0.2354(5) 0.5513(7) -0.0887(8) 0.046(6) Uani 1 1 d . .
C615 C 0.2538(4) 0.5435(8) -0.0502(8) 0.046(6) Uani 1 1 d . .
C621 C 0.2955(6) 0.5869(9) -0.0156(10) 0.089(10) Uani 1 1 d . .
H62A H 0.3110 0.5728 -0.0307 0.133 Uiso 1 1 calc R .
H62B H 0.2918 0.5718 0.0153 0.133 Uiso 1 1 calc R .
H62C H 0.2989 0.6195 -0.0100 0.133 Uiso 1 1 calc R .
C622 C 0.2777(6) 0.6600(9) -0.0983(8) 0.079(9) Uani 1 1 d . .
H62D H 0.2914 0.6550 -0.1229 0.118 Uiso 1 1 calc R .
H62E H 0.2858 0.6723 -0.0689 0.118 Uiso 1 1 calc R .
H62F H 0.2647 0.6820 -0.1107 0.118 Uiso 1 1 calc R .
C623 C 0.2249(6) 0.6169(8) -0.1537(8) 0.073(8) Uani 1 1 d . .
H62G H 0.2325 0.6063 -0.1844 0.110 Uiso 1 1 calc R .
H62H H 0.2263 0.6504 -0.1518 0.110 Uiso 1 1 calc R .
H62I H 0.2063 0.6078 -0.1519 0.110 Uiso 1 1 calc R .
C624 C 0.2142(5) 0.5200(8) -0.1055(8) 0.055(7) Uani 1 1 d . .
H62J H 0.2214 0.4990 -0.1299 0.082 Uiso 1 1 calc R .
H62K H 0.1998 0.5379 -0.1198 0.082 Uiso 1 1 calc R .
H62L H 0.2074 0.5023 -0.0780 0.082 Uiso 1 1 calc R .
C625 C 0.2554(4) 0.4999(7) -0.0178(8) 0.053(6) Uani 1 1 d . .
H62M H 0.2666 0.4770 -0.0337 0.079 Uiso 1 1 calc R .
H62N H 0.2376 0.4873 -0.0131 0.079 Uiso 1 1 calc R .
H62O H 0.2630 0.5080 0.0136 0.079 Uiso 1 1 calc R .
C711 C 0.1406(5) 0.7244(7) -0.2167(7) 0.050(6) Uani 1 1 d . .
C712 C 0.1128(5) 0.7098(7) -0.2115(7) 0.051(6) Uani 1 1 d . .
C713 C 0.0959(7) 0.7500 -0.2111(10) 0.042(8) Uani 1 2 d S .
C721 C 0.1645(5) 0.6949(8) -0.2204(8) 0.056(6) Uani 1 1 d . .
H72A H 0.1683 0.6884 -0.2545 0.085 Uiso 1 1 calc R .
H72B H 0.1614 0.6660 -0.2031 0.085 Uiso 1 1 calc R .
H72C H 0.1797 0.7107 -0.2059 0.085 Uiso 1 1 calc R .
C722 C 0.1029(5) 0.6610(8) -0.2128(8) 0.058(7) Uani 1 1 d . .
H72D H 0.1000 0.6516 -0.2464 0.087 Uiso 1 1 calc R .
H72E H 0.0862 0.6589 -0.1949 0.087 Uiso 1 1 calc R .
H72F H 0.1160 0.6408 -0.1977 0.087 Uiso 1 1 calc R .
C723 C 0.0662(8) 0.7500 -0.2091(11) 0.062(10) Uani 1 2 d S .
H72G H 0.0591 0.7500 -0.2421 0.093 Uiso 1 2 calc SR .
H72H H 0.0600 0.7774 -0.1920 0.093 Uiso 0.50 1 calc PR .
H72I H 0.0600 0.7226 -0.1920 0.093 Uiso 0.50 1 calc PR .
C811 C 0.1488(5) 0.5554(8) 0.4778(8) 0.053(6) Uani 1 1 d . .
C812 C 0.1212(6) 0.5605(8) 0.4828(7) 0.052(7) Uani 1 1 d . .
C813 C 0.1150(5) 0.6027(8) 0.5060(8) 0.055(7) Uani 1 1 d . .
C814 C 0.1404(5) 0.6261(8) 0.5168(7) 0.050(6) Uani 1 1 d . .
C815 C 0.1604(6) 0.5947(8) 0.5023(7) 0.053(6) Uani 1 1 d . .
C821 C 0.1631(5) 0.5155(7) 0.4590(9) 0.063(7) Uani 1 1 d . .
H82A H 0.1659 0.4934 0.4852 0.095 Uiso 1 1 calc R .
H82B H 0.1802 0.5252 0.4459 0.095 Uiso 1 1 calc R .
H82C H 0.1526 0.5010 0.4333 0.095 Uiso 1 1 calc R .
C822 C 0.0987(6) 0.5263(8) 0.4643(8) 0.074(9) Uani 1 1 d . .
H82D H 0.0952 0.5033 0.4892 0.111 Uiso 1 1 calc R .
H82E H 0.1046 0.5111 0.4346 0.111 Uiso 1 1 calc R .
H82F H 0.0825 0.5437 0.4576 0.111 Uiso 1 1 calc R .
C823 C 0.0871(5) 0.6209(8) 0.5205(8) 0.064(7) Uani 1 1 d . .
H82G H 0.0824 0.6090 0.5526 0.095 Uiso 1 1 calc R .
H82H H 0.0740 0.6105 0.4967 0.095 Uiso 1 1 calc R .
H82I H 0.0874 0.6544 0.5214 0.095 Uiso 1 1 calc R .
C824 C 0.1431(5) 0.6728(8) 0.5451(7) 0.065(8) Uani 1 1 d . .
H82J H 0.1445 0.6667 0.5799 0.097 Uiso 1 1 calc R .
H82K H 0.1276 0.6920 0.5389 0.097 Uiso 1 1 calc R .
H82L H 0.1591 0.6889 0.5342 0.097 Uiso 1 1 calc R .
C825 C 0.1910(6) 0.6037(9) 0.5084(9) 0.073(8) Uani 1 1 d . .
H82M H 0.1971 0.5901 0.5389 0.110 Uiso 1 1 calc R .
H82N H 0.1943 0.6368 0.5088 0.110 Uiso 1 1 calc R .
H82O H 0.2006 0.5897 0.4813 0.110 Uiso 1 1 calc R .
Cl0S Cl 0.0192(2) 0.9047(4) 0.5836(4) 0.139(4) Uiso 1 1 d . .
Cl1S Cl 0.0552(2) 0.9260(3) 0.6766(4) 0.176(5) Uiso 1 1 d . .
C1S C 0.0301(2) 0.8896(3) 0.6827(4) 0.094(10) Uiso 1 1 d R .
C2S C 0.0253(2) 0.8673(3) 0.7275(4) 0.084(9) Uiso 1 1 d R .
C3S C 0.0044(2) 0.8351(3) 0.7315(4) 0.114(12) Uiso 1 1 d R .
C4S C -0.0117(2) 0.8252(3) 0.6907(4) 0.177(19) Uiso 1 1 d R .
C5S C -0.0069(2) 0.8476(3) 0.6460(4) 0.117(12) Uiso 1 1 d R .
C6S C 0.0140(2) 0.8798(3) 0.6420(4) 0.068(7) Uiso 1 1 d R .
C7S C -0.1111(6) 0.2500 0.3455(16) 0.092(14) Uiso 1 2 d SD .
C8S C -0.0991(8) 0.2155(10) 0.3451(13) 0.110(11) Uiso 1 1 d D .
C9S C -0.0715(10) 0.2097(15) 0.3502(16) 0.150(16) Uiso 1 1 d . .
C10S C -0.0591(14) 0.2500 0.350(2) 0.15(2) Uiso 1 2 d S .
Cl3S Cl -0.1099(5) 0.1599(8) 0.3439(9) 0.157(9) Uiso 0.50 1 d PD .
Cl4S Cl -0.1466(3) 0.2500 0.3438(5) 0.161(6) Uiso 1 2 d SD .
C1U C -0.1005(3) 0.9877 0.2507(5) 0.346(9) Uiso 1 1 d R .
C2U C -0.0927(3) 0.9631 0.2926(5) 0.346(9) Uiso 1 1 d R .
C3U C -0.1018(3) 0.9769 0.3389(5) 0.346(9) Uiso 1 1 d R .
C4U C -0.1188(3) 1.0155 0.3433(5) 0.346(9) Uiso 1 1 d R .
C5U C -0.1266(3) 1.0401 0.3014(5) 0.346(9) Uiso 1 1 d R .
C6U C -0.1175(3) 1.0262 0.2551(5) 0.346(9) Uiso 1 1 d R .
Cl1U Cl -0.0920(3) 0.9459 0.3916(5) 0.346(9) Uiso 0.50 1 d PR .
Cl2U Cl -0.1303(3) 1.0330 0.4016(5) 0.346(9) Uiso 1 1 d R .
Cl3U Cl -0.1479(3) 1.0886 0.3069(5) 0.346(9) Uiso 0.50 1 d PR .
C1G C -0.0851(6) 0.7749(8) 0.8363(10) 0.074(8) Uiso 1 1 d . .
C2G C -0.0988(6) 0.7989(10) 0.8711(10) 0.078(8) Uiso 1 1 d . .
H2GA H -0.0991 0.8314 0.8694 0.093 Uiso 1 1 calc R .
C3G C -0.1122(7) 0.7772(10) 0.9088(12) 0.105(11) Uiso 1 1 d . .
H3GA H -0.1209 0.7942 0.9333 0.126 Uiso 1 1 calc R .
Cl1G Cl -0.0659(2) 0.8054(3) 0.7929(4) 0.118(3) Uiso 1 1 d . .
C1I C 0.3150(6) 0.7500 0.3483(9) 0.044(8) Uiso 1 2 d SD .
C2I C 0.3364(6) 0.7500 0.3086(11) 0.044(8) Uiso 1 2 d S .
N1I N 0.3341(7) 0.7500 0.2667(10) 0.086 Uiso 1 2 d SD .

loop_
_atom_site_aniso_label
_atom_site_aniso_U_11
_atom_site_aniso_U_22
_atom_site_aniso_U_33
_atom_site_aniso_U_23
_atom_site_aniso_U_13
_atom_site_aniso_U_12
Cu1 0.089(4) 0.077(3) 0.063(3) 0.000 0.003(3) 0.000
Cu2 0.0461(18) 0.0443(16) 0.0459(16) -0.0005(12) -0.0014(14) -0.0041(13)
Cu3 0.0493(18) 0.0336(14) 0.0403(14) 0.0003(11) -0.0059(13) 0.0013(12)
Cu4 0.063(2) 0.0342(14) 0.0333(14) 0.0007(11) 0.0007(13) 0.0009(13)
Cu5 0.0539(18) 0.0368(15) 0.0327(13) 0.0011(11) 0.0055(13) -0.0008(12)
Cu6 0.0527(18) 0.0419(15) 0.0314(13) -0.0022(11) 0.0027(13) 0.0071(13)
Cu7 0.059(2) 0.0457(16) 0.0360(14) -0.0019(12) 0.0024(14) 0.0145(14)
Cu8 0.064(2) 0.0416(16) 0.0367(14) 0.0035(12) -0.0005(14) 0.0090(13)
Cu9 0.054(3) 0.039(2) 0.0307(19) 0.000 0.0003(18) 0.000
Cu10 0.056(3) 0.058(3) 0.039(2) 0.000 0.012(2) 0.000
Cu11 0.051(2) 0.104(3) 0.0470(17) 0.0025(17) -0.0030(16) 0.0230(18)
Cu12 0.056(2) 0.098(3) 0.0420(17) -0.0033(16) -0.0093(15) 0.0245(18)
Cu13 0.053(2) 0.088(2) 0.0501(18) -0.0039(16) -0.0026(16) 0.0193(17)
Cu14 0.052(3) 0.069(3) 0.059(3) 0.000 -0.007(2) 0.000
Cu15 0.048(2) 0.086(2) 0.067(2) -0.0053(17) -0.0030(17) 0.0055(17)
Fe1 0.050(2) 0.0319(16) 0.0324(16) 0.0000(12) -0.0001(14) -0.0062(14)
Fe2 0.047(2) 0.0285(16) 0.0316(15) -0.0011(12) -0.0025(14) 0.0027(13)
Fe3 0.067(2) 0.050(2) 0.0344(17) 0.0003(14) -0.0033(16) 0.0252(17)
Fe4 0.040(3) 0.037(2) 0.033(2) 0.000 0.013(2) 0.000
Fe5 0.050(3) 0.032(2) 0.039(2) 0.000 -0.001(2) 0.000
Fe6 0.044(2) 0.060(2) 0.0362(17) -0.0034(15) 0.0086(15) 0.0129(16)
Fe7 0.051(3) 0.037(2) 0.023(2) 0.000 0.001(2) 0.000
Fe8 0.052(2) 0.0392(18) 0.0296(15) 0.0035(13) -0.0031(15) 0.0063(15)
P11 0.050(4) 0.029(3) 0.034(3) 0.000(2) -0.001(3) 0.001(2)
P12 0.054(4) 0.033(3) 0.032(3) 0.003(2) 0.002(3) 0.001(3)
P13 0.049(4) 0.030(3) 0.031(3) -0.004(2) 0.004(3) 0.000(2)
P14 0.051(4) 0.040(3) 0.032(3) 0.000(2) 0.002(3) 0.000(3)
P15 0.056(4) 0.041(3) 0.031(3) 0.001(2) -0.003(3) 0.002(3)
P21 0.052(4) 0.032(3) 0.034(3) -0.001(2) 0.003(3) 0.004(3)
P22 0.045(4) 0.031(3) 0.035(3) 0.003(2) 0.000(3) 0.003(2)
P23 0.043(4) 0.039(3) 0.031(3) 0.003(2) -0.001(3) 0.004(3)
P24 0.045(4) 0.033(3) 0.033(3) 0.001(2) -0.002(3) 0.007(3)
P25 0.056(4) 0.038(3) 0.027(3) 0.001(2) 0.001(3) 0.007(3)
P31 0.045(4) 0.077(5) 0.036(3) 0.003(3) 0.002(3) 0.021(3)
P32 0.048(4) 0.066(4) 0.034(3) -0.003(3) -0.007(3) 0.018(3)
P33 0.046(4) 0.046(3) 0.034(3) 0.002(2) -0.001(3) 0.015(3)
P34 0.056(4) 0.043(3) 0.029(3) 0.002(2) 0.000(3) 0.010(3)
P35 0.051(4) 0.052(4) 0.028(3) 0.001(2) 0.003(3) 0.014(3)
P41 0.053(6) 0.032(4) 0.032(4) 0.000 0.007(4) 0.000
P42 0.043(4) 0.031(3) 0.032(3) 0.001(2) 0.007(3) 0.000(2)
P43 0.038(3) 0.031(3) 0.038(3) -0.004(2) 0.002(3) -0.002(2)
P51 0.080(7) 0.046(5) 0.039(5) 0.000 0.009(5) 0.000
P52 0.069(5) 0.047(4) 0.044(3) 0.009(3) 0.002(3) 0.000(3)
P53 0.058(4) 0.037(3) 0.036(3) 0.002(2) 0.002(3) 0.004(3)
P61 0.046(4) 0.062(4) 0.035(3) -0.002(3) 0.006(3) 0.010(3)
P62 0.050(4) 0.052(4) 0.033(3) 0.001(3) 0.005(3) 0.012(3)
P63 0.052(4) 0.040(3) 0.034(3) -0.005(2) 0.000(3) 0.010(3)
P64 0.047(4) 0.050(4) 0.036(3) -0.003(3) 0.007(3) 0.005(3)
P65 0.042(4) 0.068(4) 0.043(3) -0.007(3) 0.002(3) 0.005(3)
P71 0.044(5) 0.044(5) 0.036(4) 0.000 0.000(4) 0.000
P72 0.043(4) 0.034(3) 0.034(3) 0.000(2) -0.002(3) 0.000(3)
P73 0.047(4) 0.032(3) 0.035(3) 0.002(2) -0.002(3) -0.001(3)
P81 0.048(4) 0.043(3) 0.044(3) 0.002(3) -0.005(3) 0.002(3)
P82 0.043(4) 0.037(3) 0.035(3) -0.001(2) -0.008(3) 0.002(3)
P83 0.045(4) 0.037(3) 0.033(3) 0.000(2) 0.004(3) 0.002(3)
P84 0.046(4) 0.040(3) 0.029(3) 0.001(2) 0.000(3) 0.004(3)
P85 0.044(4) 0.051(4) 0.035(3) -0.001(3) -0.002(3) 0.009(3)
Cl1M 0.097(6) 0.074(4) 0.046(4) 0.018(3) -0.003(4) 0.013(4)
Cl2M 0.068(5) 0.086(5) 0.059(4) 0.005(3) 0.006(4) 0.011(4)
Cl3M 0.106(6) 0.085(5) 0.040(3) 0.006(3) -0.003(4) 0.044(4)
Cl1 0.038(5) 0.062(6) 0.074(6) -0.004(5) 0.002(5) -0.011(4)
O1 0.038(5) 0.062(6) 0.074(6) -0.004(5) 0.002(5) -0.011(4)
Cl2 0.060(4) 0.045(3) 0.048(3) -0.005(3) -0.016(3) 0.001(3)
Cl3 0.099(5) 0.035(3) 0.051(3) -0.003(3) 0.003(3) -0.005(3)
Cl4 0.070(4) 0.044(3) 0.044(3) 0.007(2) 0.011(3) -0.007(3)
Cl5 0.060(4) 0.053(3) 0.040(3) -0.010(2) 0.003(3) 0.008(3)
Cl6 0.077(5) 0.048(3) 0.044(3) -0.005(3) 0.010(3) 0.015(3)
Cl7 0.106(6) 0.045(3) 0.048(3) 0.009(3) -0.005(4) 0.010(3)
Cl8 0.091(7) 0.050(5) 0.032(4) 0.000 0.003(4) 0.000
Cl9 0.071(7) 0.079(6) 0.047(5) 0.000 0.022(5) 0.000
Cl10 0.068(5) 0.141(7) 0.082(5) 0.007(5) -0.002(4) 0.053(5)
Cl11 0.085(9) 0.115(9) 0.096(8) 0.000 -0.041(7) 0.000
Cl12 0.072(8) 0.109(9) 0.078(7) 0.000 0.029(6) 0.000
Cl13 0.060(6) 0.083(7) 0.050(5) 0.000 0.004(5) 0.000
O2 0.15(3) 0.044(16) 0.15(3) 0.000 -0.03(2) 0.000
N1 0.010(17) 0.11(3) 0.09(3) 0.000 -0.006(16) 0.000
N2 0.08(2) 0.16(3) 0.066(18) -0.004(17) -0.009(15) 0.000(18)
N3 0.067(19) 0.19(3) 0.062(16) -0.036(17) -0.005(14) 0.08(2)
N4 0.055(17) 0.17(3) 0.058(17) 0.008(17) -0.028(14) -0.012(17)
N5 0.061(18) 0.15(3) 0.080(18) -0.024(17) -0.014(14) 0.009(17)
C11 0.08(3) 0.04(2) 0.06(3) 0.000 -0.03(2) 0.000
C12 0.20(7) 0.16(6) 0.21(7) 0.000 0.17(6) 0.000
C21 0.11(3) 0.12(3) 0.07(2) -0.01(2) 0.00(2) 0.00(2)
C22 0.22(6) 0.35(8) 0.15(4) -0.14(5) -0.11(4) 0.03(5)
C31 0.06(2) 0.20(4) 0.040(16) 0.012(19) -0.009(16) 0.03(2)
C32 0.11(3) 0.28(6) 0.12(3) -0.01(3) -0.01(3) 0.11(4)
C41 0.06(2) 0.12(3) 0.044(17) 0.023(17) 0.014(16) 0.013(18)
C42 0.17(5) 0.21(5) 0.13(4) -0.08(3) 0.00(3) -0.06(4)
C51 0.08(3) 0.18(4) 0.07(2) 0.01(2) 0.017(18) 0.05(2)
C52 0.45(11) 0.49(11) 0.09(3) 0.05(5) 0.01(5) 0.38(10)
C111 0.067(17) 0.022(11) 0.047(13) 0.008(10) -0.004(12) -0.008(11)
C112 0.09(2) 0.024(12) 0.055(15) 0.005(11) 0.002(15) -0.020(12)
C113 0.062(16) 0.027(11) 0.034(12) 0.009(9) 0.009(11) -0.003(11)
C114 0.070(18) 0.041(13) 0.037(12) 0.004(10) 0.007(12) -0.011(12)
C115 0.052(16) 0.036(12) 0.037(12) 0.004(10) 0.010(11) -0.011(11)
C121 0.037(15) 0.071(17) 0.082(18) 0.002(14) -0.006(13) -0.031(13)
C122 0.09(2) 0.037(14) 0.064(16) -0.006(12) -0.027(15) -0.008(13)
C123 0.09(2) 0.060(16) 0.025(11) -0.003(10) 0.005(12) -0.009(14)
C124 0.08(2) 0.040(13) 0.042(13) 0.009(10) 0.001(13) 0.002(12)
C125 0.10(2) 0.058(16) 0.045(14) 0.010(12) 0.012(14) -0.031(15)
C211 0.064(17) 0.042(13) 0.032(12) -0.011(10) -0.013(11) -0.002(11)
C212 0.041(14) 0.014(10) 0.060(14) -0.010(9) 0.001(12) 0.002(9)
C213 0.037(14) 0.033(12) 0.069(16) -0.003(11) -0.003(12) 0.005(10)
C214 0.069(18) 0.025(12) 0.062(15) 0.004(10) -0.017(14) -0.003(11)
C215 0.067(18) 0.041(13) 0.041(13) -0.005(10) -0.020(12) 0.034(12)
C221 0.067(19) 0.067(16) 0.039(13) -0.002(11) -0.013(13) 0.018(13)
C222 0.10(2) 0.041(13) 0.033(12) 0.005(10) -0.029(13) 0.016(13)
C223 0.07(2) 0.077(18) 0.044(14) 0.007(12) -0.007(13) -0.026(14)
C224 0.08(2) 0.068(18) 0.08(2) 0.018(15) 0.002(17) 0.013(16)
C225 0.13(2) 0.020(11) 0.042(13) -0.006(10) -0.006(14) -0.007(13)
C311 0.10(3) 0.039(15) 0.08(2) -0.008(13) -0.034(19) 0.048(15)
C312 0.07(2) 0.09(2) 0.07(2) 0.022(15) 0.002(17) 0.052(17)
C313 0.09(2) 0.056(17) 0.048(16) -0.003(12) -0.008(17) 0.050(16)
C314 0.12(3) 0.038(14) 0.024(12) -0.004(10) -0.012(15) 0.047(16)
C315 0.11(3) 0.027(13) 0.061(16) 0.008(11) -0.014(17) 0.031(14)
C321 0.18(3) 0.10(2) 0.028(13) 0.008(13) -0.017(17) 0.09(2)
C322 0.10(3) 0.11(3) 0.07(2) 0.019(17) 0.012(19) 0.04(2)
C323 0.11(3) 0.069(19) 0.08(2) -0.023(15) -0.012(18) 0.059(17)
C324 0.12(2) 0.030(13) 0.055(15) -0.002(11) -0.004(16) 0.025(13)
C325 0.11(3) 0.011(12) 0.14(3) 0.008(13) 0.01(2) -0.005(13)
C411 0.046(16) 0.058(14) 0.039(13) 0.005(10) 0.014(12) -0.001(10)
C412 0.040(15) 0.056(15) 0.071(17) 0.026(13) 0.030(13) 0.005(12)
C413 0.09(3) 0.05(2) 0.05(2) 0.000 0.02(2) 0.000
C421 0.14(3) 0.060(17) 0.033(13) -0.004(12) 0.031(16) -0.023(17)
C422 0.056(17) 0.053(15) 0.072(17) 0.015(13) 0.021(14) -0.007(12)
C423 0.04(2) 0.027(18) 0.15(4) 0.000 -0.01(3) 0.000
C511 0.04(2) 0.028(16) 0.044(17) 0.000 -0.016(15) 0.000
C512 0.039(14) 0.033(12) 0.062(15) -0.008(11) -0.006(12) -0.009(10)
C513 0.052(16) 0.037(12) 0.042(12) 0.003(9) 0.009(12) -0.020(10)
C521 0.03(2) 0.08(2) 0.06(2) 0.000 0.006(17) 0.000
C522 0.15(3) 0.031(14) 0.09(2) -0.012(14) 0.00(2) -0.011(16)
C523 0.044(16) 0.057(16) 0.11(2) 0.018(15) 0.020(15) 0.011(12)
C611 0.042(16) 0.060(16) 0.049(14) -0.016(12) 0.013(12) 0.011(12)
C612 0.040(16) 0.077(18) 0.059(16) -0.008(14) 0.028(13) 0.004(13)
C613 0.031(14) 0.070(17) 0.044(13) -0.021(12) 0.020(11) 0.017(11)
C614 0.044(15) 0.038(13) 0.057(15) -0.007(11) 0.025(12) 0.001(11)
C615 0.031(14) 0.070(17) 0.038(13) -0.007(11) 0.007(11) 0.020(12)
C621 0.09(2) 0.08(2) 0.10(2) -0.011(17) 0.024(19) 0.054(18)
C622 0.10(2) 0.10(2) 0.044(15) -0.010(14) 0.017(15) -0.019(18)
C623 0.12(3) 0.061(17) 0.039(14) 0.007(12) 0.016(15) 0.015(16)
C624 0.067(18) 0.056(15) 0.041(13) 0.009(11) 0.014(12) 0.021(13)
C625 0.039(15) 0.058(15) 0.061(15) -0.020(12) 0.006(12) 0.005(11)
C711 0.074(19) 0.065(15) 0.010(10) 0.000(9) -0.002(11) -0.003(13)
C712 0.08(2) 0.038(14) 0.034(12) -0.008(10) -0.003(12) -0.009(13)
C713 0.06(2) 0.036(18) 0.029(16) 0.000 -0.015(16) 0.000
C721 0.061(18) 0.055(15) 0.053(15) -0.007(12) 0.010(13) 0.008(13)
C722 0.070(19) 0.067(17) 0.037(13) -0.013(11) 0.003(12) 0.010(13)
C723 0.09(3) 0.06(2) 0.037(19) 0.000 -0.023(19) 0.000
C811 0.064(19) 0.062(17) 0.034(12) 0.019(11) -0.011(12) 0.021(13)
C812 0.09(2) 0.035(13) 0.033(12) 0.010(10) 0.003(13) -0.011(13)
C813 0.08(2) 0.056(16) 0.033(12) 0.025(11) 0.015(13) 0.014(14)
C814 0.051(17) 0.070(17) 0.030(12) 0.011(11) -0.004(11) 0.014(13)
C815 0.07(2) 0.060(16) 0.025(12) 0.013(11) -0.002(12) 0.002(14)
C821 0.09(2) 0.033(13) 0.071(17) 0.002(11) 0.018(15) 0.019(12)
C822 0.14(3) 0.054(16) 0.033(13) 0.012(11) 0.013(15) 0.013(16)
C823 0.09(2) 0.046(15) 0.059(16) 0.004(12) 0.021(15) -0.016(13)
C824 0.09(2) 0.074(18) 0.030(12) -0.013(11) -0.034(13) 0.006(14)
C825 0.10(3) 0.062(17) 0.057(16) 0.000(13) -0.007(16) 0.012(16)

loop_
_atom_type_symbol
_atom_type_description
_atom_type_scat_dispersion_real
_atom_type_scat_dispersion_imag
_atom_type_scat_source
C C 0.0033 0.0016 'International Tables Vol C Tables 4.2.6.8 and 6.1.1.4'
H H 0.0000 0.0000 'International Tables Vol C Tables 4.2.6.8 and 6.1.1.4'
N N 0.0061 0.0033 'International Tables Vol C Tables 4.2.6.8 and 6.1.1.4'
P P 0.1023 0.0942 'International Tables Vol C Tables 4.2.6.8 and 6.1.1.4'
Cl Cl 0.1484 0.1585 'International Tables Vol C Tables 4.2.6.8 and 6.1.1.4'
Fe Fe 0.3463 0.8444 'International Tables Vol C Tables 4.2.6.8 and 6.1.1.4'
Cu Cu 0.3201 1.2651 'International Tables Vol C Tables 4.2.6.8 and 6.1.1.4'
O O 0.0106 0.0060 'International Tables Vol C Tables 4.2.6.8 and 6.1.1.4'

loop_
_geom_angle_atom_site_label_1
_geom_angle_atom_site_label_2
_geom_angle_atom_site_label_3
_geom_angle
_geom_angle_site_symmetry_1
_geom_angle_site_symmetry_3
H42G C423 H42H 109.5 . .
H42G C423 H42I 109.5 . .
H42H C423 H42I 109.5 . .
C413 C423 H42G 109.5 . .
C413 C423 H42H 109.5 . .
C413 C423 H42I 109.5 . .
C2F C1F C5F 108.5 . .
C27F C1F C2F 119.8 . .
C27F C1F C5F 119.2 . .
C1F C2F C3F 108.0 . .
C13F C2F C1F 121.6 . .
C13F C2F C3F 118.4 . .
C4F C3F C2F 107.9 . .
C6F C3F C2F 120.5 . .
C6F C3F C4F 119.4 . .
C3F C4F C5F 107.9 . .
C4F C4F C3F 120.4 8_575 .
C4F C4F C5F 120.1 8_575 .
C512 C511 C512 110(3) 8_575 .
C512 C511 C521 125.2(14) 8_575 .
C512 C511 C521 125.2(14) . .
C512 C511 Fe5 69.5(14) 8_575 .
C512 C511 Fe5 69.5(14) . .
C521 C511 Fe5 128(2) . .
C1F C5F C4F 107.6 . .
C28F C5F C1F 121.7 . .
C28F C5F C4F 119.0 . .
C511 C512 C513 106.8(19) . .
C511 C512 C522 127(2) . .
C511 C512 Fe5 71.3(13) . .
C513 C512 C522 126(2) . .
C513 C512 Fe5 70.5(12) . .
C522 C512 Fe5 127.4(17) . .
C3F C6F C7F 119.4 . .
C6F C6F C3F 120.2 8_575 .
C6F C6F C7F 108.0 8_575 .
C512 C513 C523 127.6(19) . .
C512 C513 Fe5 69.9(12) . .
C513 C513 C512 108.4(11) 8_575 .
C513 C513 C523 124.1(13) 8_575 .
C513 C513 Fe5 70.4(5) 8_575 .
C523 C513 Fe5 126.9(17) . .
C8F C7F C6F 109.8 . .
C12F C7F C6F 120.4 . .
C12F C7F C8F 118.1 . .
C511 C521 H52A 109.5 . .
C511 C521 H52B 109.5 . .
C511 C521 H52C 109.5 . .
H52A C521 H52B 109.5 . .
H52A C521 H52C 109.5 . .
H52B C521 H52C 109.5 . .
C7F C8F C7F 104.4 8_575 .
C9F C8F C7F 121.6 . 8_575
C9F C8F C7F 121.6 . .
C8F C9F C10F 119.5 . 8_575
C8F C9F C10F 119.5 . .
C10F C9F C10F 108.8 8_575 .
C9F C10F C14F 107.4 . .
C11F C10F C9F 119.4 . .
C11F C10F C14F 121.2 . .
C10F C11F C12F 121.0 . .
C10F C11F C17F 118.9 . .
C12F C11F C17F 108.0 . .
C512 C522 H52D 109.5 . .
C512 C522 H52E 109.5 . .
C512 C522 H52F 109.5 . .
H52D C522 H52E 109.5 . .
H52D C522 H52F 109.5 . .
H52E C522 H52F 109.5 . .
C7F C12F C11F 120.4 . .
C7F C12F C13F 120.7 . .
C13F C12F C11F 107.5 . .
C2F C13F C12F 120.6 . .
C2F C13F C18F 117.7 . .
C18F C13F C12F 109.2 . .
C14F C14F C10F 108.2 8_575 .
C14F C14F C15F 119.9 8_575 .
C15F C14F C10F 119.8 . .
C14F C15F C16F 118.8 . .
C14F C15F C22F 118.8 . .
C16F C15F C22F 110.7 . .
C513 C523 H52G 109.5 . .
C513 C523 H52H 109.5 . .
C513 C523 H52I 109.5 . .
H52G C523 H52H 109.5 . .
H52G C523 H52I 109.5 . .
H52H C523 H52I 109.5 . .
C15F C16F C21F 105.7 . .
C17F C16F C15F 121.8 . .
C17F C16F C21F 120.5 . .
C16F C17F C11F 119.6 . .
C16F C17F C18F 121.0 . .
C18F C17F C11F 106.9 . .
C13F C18F C17F 108.4 . .
C19F C18F C13F 121.5 . .
C19F C18F C17F 118.1 . .
C18F C19F C20F 121.0 . .
C18F C19F C27F 120.6 . .
C27F C19F C20F 107.5 . .
C612 C611 C621 126(2) . .
C612 C611 Fe6 70.1(13) . .
C615 C611 C612 108(2) . .
C615 C611 C621 126(2) . .
C615 C611 Fe6 70.2(13) . .
C621 C611 Fe6 126.5(15) . .
C19F C20F C26F 107.4 . .
C21F C20F C19F 120.3 . .
C21F C20F C26F 120.4 . .
C611 C612 C613 109(2) . .
C611 C612 C622 125(2) . .
C611 C612 Fe6 70.5(13) . .
C613 C612 C622 126(2) . .
C613 C612 Fe6 70.4(12) . .
C622 C612 Fe6 124.9(16) . .
C20F C21F C16F 119.1 . .
C20F C21F C23F 118.8 . .
C23F C21F C16F 110.2 . .
C612 C613 C623 127(2) . .
C612 C613 Fe6 70.0(12) . .
C614 C613 C612 106(2) . .
C614 C613 C623 126(2) . .
C614 C613 Fe6 71.1(13) . .
C623 C613 Fe6 125.9(14) . .
C15F C22F C23F 106.3 . .
C22F C22F C15F 121.3 8_575 .
C22F C22F C23F 119.9 8_575 .
C613 C614 C615 110(2) . .
C613 C614 C624 123(2) . .
C613 C614 Fe6 69.9(12) . .
C615 C614 C624 127(2) . .
C615 C614 Fe6 69.7(12) . .
C624 C614 Fe6 127.7(15) . .
C21F C23F C22F 107.0 . .
C24F C23F C21F 121.7 . .
C24F C23F C22F 119.9 . .
C611 C615 C614 107(2) . .
C611 C615 C625 126(2) . .
C611 C615 Fe6 70.5(13) . .
C614 C615 C625 126(2) . .
C614 C615 Fe6 71.1(12) . .
C625 C615 Fe6 127.2(14) . .
C23F C24F C24F 120.2 . 8_575
C23F C24F C25F 120.3 . .
C24F C24F C25F 107.4 8_575 .
C611 C621 H62A 109.5 . .
C611 C621 H62B 109.5 . .
C611 C621 H62C 109.5 . .
H62A C621 H62B 109.5 . .
H62A C621 H62C 109.5 . .
H62B C621 H62C 109.5 . .
C26F C25F C24F 119.1 . .
C26F C25F C32F 117.9 . .
C32F C25F C24F 110.7 . .
C25F C26F C20F 119.7 . .
C25F C26F C30F 119.2 . .
C30F C26F C20F 108.8 . .
C1F C27F C19F 118.8 . .
C1F C27F C30F 119.6 . .
C19F C27F C30F 109.2 . .
C5F C28F C28F 120.9 . 8_575
C5F C28F C29F 119.5 . .
C28F C28F C29F 108.1 8_575 .
C612 C622 H62D 109.5 . .
C612 C622 H62E 109.5 . .
C612 C622 H62F 109.5 . .
H62D C622 H62E 109.5 . .
H62D C622 H62F 109.5 . .
H62E C622 H62F 109.5 . .
C30F C29F C28F 120.8 . .
C30F C29F C31F 117.6 . .
C31F C29F C28F 107.6 . .
C26F C30F C27F 107.1 . .
C29F C30F C26F 123.0 . .
C29F C30F C27F 119.2 . .
C29F C31F C29F 108.6 8_575 .
C32F C31F C29F 119.9 . 8_575
C32F C31F C29F 119.9 . .
C25F C32F C25F 103.8 . 8_575
C31F C32F C25F 122.4 . .
C31F C32F C25F 122.4 . 8_575
C613 C623 H62G 109.5 . .
C613 C623 H62H 109.5 . .
C613 C623 H62I 109.5 . .
H62G C623 H62H 109.5 . .
H62G C623 H62I 109.5 . .
H62H C623 H62I 109.5 . .
C2J C1J C5J 108.5 . .
C27J C1J C2J 119.9 . .
C27J C1J C5J 119.2 . .
C1J C2J C3J 108.0 . .
C13J C2J C1J 121.6 . .
C13J C2J C3J 118.4 . .
C4J C3J C2J 107.9 . .
C6J C3J C2J 120.5 . .
C6J C3J C4J 119.4 . .
C3J C4J C5J 107.9 . .
C4J C4J C3J 120.4 8_575 .
C4J C4J C5J 120.1 8_575 .
C614 C624 H62J 109.5 . .
C614 C624 H62K 109.5 . .
C614 C624 H62L 109.5 . .
H62J C624 H62K 109.5 . .
H62J C624 H62L 109.5 . .
H62K C624 H62L 109.5 . .
C1J C5J C4J 107.6 . .
C28J C5J C1J 121.7 . .
C28J C5J C4J 119.0 . .
C3J C6J C7J 119.4 . .
C6J C6J C3J 120.2 8_575 .
C6J C6J C7J 108.0 8_575 .
C8J C7J C6J 109.8 . .
C12J C7J C6J 120.4 . .
C12J C7J C8J 118.1 . .
C7J C8J C7J 104.3 . 8_575
C9J C8J C7J 121.7 . .
C9J C8J C7J 121.7 . 8_575
C615 C625 H62M 109.5 . .
C615 C625 H62N 109.5 . .
C615 C625 H62O 109.5 . .
H62M C625 H62N 109.5 . .
H62M C625 H62O 109.5 . .
H62N C625 H62O 109.5 . .
C8J C9J C10J 119.5 . .
C8J C9J C10J 119.5 . 8_575
C10J C9J C10J 108.7 . 8_575
C9J C10J C14J 107.4 . .
C11J C10J C9J 119.3 . .
C11J C10J C14J 121.2 . .
C10J C11J C12J 121.0 . .
C10J C11J C17J 118.9 . .
C12J C11J C17J 107.9 . .
C7J C12J C11J 120.4 . .
C7J C12J C13J 120.6 . .
C13J C12J C11J 107.5 . .
C711 C711 Fe7 69.9(6) 8_575 .
C712 C711 C711 106.8(13) . 8_575
C712 C711 C721 128(2) . .
C712 C711 Fe7 68.2(12) . .
C721 C711 C711 125.3(13) . 8_575
C721 C711 Fe7 126.1(15) . .
C2J C13J C12J 120.6 . .
C2J C13J C18J 117.7 . .
C18J C13J C12J 109.2 . .
C711 C712 C722 126(2) . .
C711 C712 Fe7 71.6(12) . .
C713 C712 C711 109(2) . .
C713 C712 C722 125(2) . .
C713 C712 Fe7 71.9(14) . .
C722 C712 Fe7 128.2(15) . .
C14J C14J C10J 108.2 8_575 .
C14J C14J C15J 119.9 8_575 .
C15J C14J C10J 119.8 . .
C712 C713 C712 108(3) 8_575 .
C712 C713 C723 126.0(16) 8_575 .
C712 C713 C723 126.0(16) . .
C712 C713 Fe7 68.7(14) 8_575 .
C712 C713 Fe7 68.7(14) . .
C723 C713 Fe7 127(2) . .
C14J C15J C16J 118.8 . .
C14J C15J C22J 118.8 . .
C16J C15J C22J 110.7 . .
C711 C721 H72A 109.5 . .
C711 C721 H72B 109.5 . .
C711 C721 H72C 109.5 . .
H72A C721 H72B 109.5 . .
H72A C721 H72C 109.5 . .
H72B C721 H72C 109.5 . .
C15J C16J C21J 105.7 . .
C17J C16J C15J 121.8 . .
C17J C16J C21J 120.5 . .
C16J C17J C11J 119.6 . .
C16J C17J C18J 121.0 . .
C18J C17J C11J 106.9 . .
C13J C18J C17J 108.4 . .
C19J C18J C13J 121.5 . .
C19J C18J C17J 118.1 . .
C18J C19J C20J 121.0 . .
C18J C19J C27J 120.6 . .
C27J C19J C20J 107.5 . .
C712 C722 H72D 109.5 . .
C712 C722 H72E 109.5 . .
C712 C722 H72F 109.5 . .
H72D C722 H72E 109.5 . .
H72D C722 H72F 109.5 . .
H72E C722 H72F 109.5 . .
C19J C20J C26J 107.4 . .
C21J C20J C19J 120.3 . .
C21J C20J C26J 120.4 . .
C20J C21J C16J 119.1 . .
C20J C21J C23J 118.8 . .
C23J C21J C16J 110.2 . .
C15J C22J C23J 106.3 . .
C22J C22J C15J 121.3 8_575 .
C22J C22J C23J 119.9 8_575 .
C21J C23J C22J 107.0 . .
C24J C23J C21J 121.7 . .
C24J C23J C22J 119.9 . .
C713 C723 H72G 109.5 . .
C713 C723 H72H 109.5 . .
C713 C723 H72I 109.5 . .
H72G C723 H72H 109.5 . .
H72G C723 H72I 109.5 . .
H72H C723 H72I 109.5 . .
C23J C24J C24J 120.2 . 8_575
C23J C24J C25J 120.3 . .
C24J C24J C25J 107.4 8_575 .
C26J C25J C24J 119.1 . .
C26J C25J C32J 117.9 . .
C32J C25J C24J 110.7 . .
C25J C26J C20J 119.7 . .
C25J C26J C30J 119.2 . .
C30J C26J C20J 108.8 . .
C1J C27J C19J 118.8 . .
C1J C27J C30J 119.6 . .
C19J C27J C30J 109.2 . .
C812 C811 C815 106(2) . .
C812 C811 C821 127(2) . .
C812 C811 Fe8 70.9(12) . .
C815 C811 C821 126(3) . .
C815 C811 Fe8 71.6(13) . .
C821 C811 Fe8 129.4(16) . .
C5J C28J C28J 120.9 . 8_575
C5J C28J C29J 119.5 . .
C28J C28J C29J 108.1 8_575 .
C811 C812 C813 111(2) . .
C811 C812 C822 128(2) . .
C811 C812 Fe8 71.1(13) . .
C813 C812 C822 122(3) . .
C813 C812 Fe8 70.3(12) . .
C822 C812 Fe8 123.8(15) . .
C30J C29J C28J 120.8 . .
C30J C29J C31J 117.6 . .
C31J C29J C28J 107.6 . .
C812 C813 C814 107(2) . .
C812 C813 C823 128(3) . .
C812 C813 Fe8 71.1(13) . .
C814 C813 C823 125(2) . .
C814 C813 Fe8 69.1(12) . .
C823 C813 Fe8 127.4(15) . .
C26J C30J C27J 107.1 . .
C29J C30J C26J 123.0 . .
C29J C30J C27J 119.2 . .
C813 C814 C824 125(2) . .
C813 C814 Fe8 70.4(12) . .
C815 C814 C813 105(2) . .
C815 C814 C824 129(2) . .
C815 C814 Fe8 73.0(13) . .
C824 C814 Fe8 127.3(15) . .
C29J C31J C29J 108.5 8_575 .
C32J C31J C29J 120.0 . 8_575
C32J C31J C29J 120.0 . .
C811 C815 C825 125(2) . .
C811 C815 Fe8 69.4(12) . .
C814 C815 C811 110(2) . .
C814 C815 C825 124(2) . .
C814 C815 Fe8 68.6(13) . .
C825 C815 Fe8 125.3(15) . .
C25J C32J C25J 103.7 8_575 .
C31J C32J C25J 122.4 . 8_575
C31J C32J C25J 122.4 . .
C811 C821 H82A 109.5 . .
C811 C821 H82B 109.5 . .
C811 C821 H82C 109.5 . .
H82A C821 H82B 109.5 . .
H82A C821 H82C 109.5 . .
H82B C821 H82C 109.5 . .
P51 Cu1 Cl1M 99.2(3) . 8_575
P51 Cu1 Cl1M 99.2(3) . .
P51 Cu1 O2 133.1(9) . .
Cl1M Cu1 Cl1M 110.5(4) 8_575 .
Cl1M Cu1 O2 106.9(5) 8_575 .
Cl1M Cu1 O2 106.9(5) . .
P43 Cu2 P14 103.7(2) . .
P43 Cu2 Cl1M 108.4(2) . .
Cl1M Cu2 P14 93.2(2) . .
Cl1 Cu2 P14 117.8(3) . .
Cl1 Cu2 P43 119.2(3) . .
Cl1 Cu2 Cl1M 111.1(3) . .
P53 Cu3 P22 107.1(2) . .
P53 Cu3 P73 100.3(2) . .
P73 Cu3 P22 100.3(2) . .
Cl2 Cu3 P22 115.3(2) . .
Cl2 Cu3 P53 116.7(2) . .
Cl2 Cu3 P73 115.0(2) . .
P11 Cu4 P25 106.5(2) . .
P11 Cu4 P34 101.6(2) . .
P25 Cu4 P34 102.9(2) . .
Cl3 Cu4 P11 115.3(2) . .
Cl3 Cu4 P25 112.6(2) . .
Cl3 Cu4 P34 116.5(3) . .
C812 C822 H82D 109.5 . .
C812 C822 H82E 109.5 . .
C812 C822 H82F 109.5 . .
H82D C822 H82E 109.5 . .
H82D C822 H82F 109.5 . .
H82E C822 H82F 109.5 . .
P13 Cu5 P42 99.0(2) . .
P13 Cu5 P83 98.5(2) . .
P83 Cu5 P42 100.9(2) . .
Cl4 Cu5 P13 119.4(2) . .
Cl4 Cu5 P42 115.3(2) . .
Cl4 Cu5 P83 120.0(2) . .
P23 Cu6 P63 100.9(2) . .
P72 Cu6 P23 98.5(2) . .
P72 Cu6 P63 98.6(2) . .
Cl5 Cu6 P23 116.6(2) . .
Cl5 Cu6 P63 119.4(2) . .
Cl5 Cu6 P72 118.9(2) . .
P24 Cu7 P35 98.4(2) . .
P24 Cu7 P62 99.2(2) . .
P35 Cu7 P62 99.4(2) . .
Cl6 Cu7 P24 120.8(2) . .
Cl6 Cu7 P35 118.1(2) . .
Cl6 Cu7 P62 117.0(2) . .
P12 Cu8 P84 102.0(2) . .
P33 Cu8 P12 101.0(2) . .
P33 Cu8 P84 111.7(2) . .
Cl7 Cu8 P12 113.0(3) . .
Cl7 Cu8 P33 115.2(2) . .
Cl7 Cu8 P84 112.6(2) . .
C813 C823 H82G 109.5 . .
C813 C823 H82H 109.5 . .
C813 C823 H82I 109.5 . .
H82G C823 H82H 109.5 . .
H82G C823 H82I 109.5 . .
H82H C823 H82I 109.5 . .
P41 Cu9 P82 99.6(2) . .
P41 Cu9 P82 99.6(2) . 8_575
P82 Cu9 P82 99.0(3) . 8_575
Cl8 Cu9 P41 117.8(4) . .
Cl8 Cu9 P82 118.5(2) . .
Cl8 Cu9 P82 118.5(2) . 8_575
P64 Cu10 P64 111.4(3) 8_575 .
P64 Cu10 P71 101.0(2) 8_575 .
P64 Cu10 P71 101.0(2) . .
Cl9 Cu10 P64 115.9(2) . 8_575
Cl9 Cu10 P64 115.9(2) . .
Cl9 Cu10 P71 109.4(4) . .
P31 Cu11 P61 101.6(2) . .
Cl10 Cu11 P31 117.8(3) . .
Cl10 Cu11 P61 119.4(3) . .
N4 Cu11 P31 105.0(8) . .
N4 Cu11 P61 101.9(8) . .
N4 Cu11 Cl10 109.1(9) . .
P32 Cu12 Cu13 115.6(2) . .
P32 Cu12 Cl2M 109.6(3) . .
P32 Cu12 Cl3M 110.9(3) . .
Cl2M Cu12 Cu13 52.57(18) . .
Cl3M Cu12 Cu13 52.14(18) . .
Cl3M Cu12 Cl2M 103.7(3) . .
N3 Cu12 Cu13 127.2(7) . .
N3 Cu12 P32 117.1(7) . .
N3 Cu12 Cl2M 105.5(10) . .
N3 Cu12 Cl3M 109.1(8) . .
C814 C824 H82J 109.5 . .
C814 C824 H82K 109.5 . .
C814 C824 H82L 109.5 . .
H82J C824 H82K 109.5 . .
H82J C824 H82L 109.5 . .
H82K C824 H82L 109.5 . .
P85 Cu13 Cu12 118.0(2) . .
P85 Cu13 Cl2M 111.0(3) . .
P85 Cu13 Cl3M 112.1(3) . .
Cl2M Cu13 Cu12 52.76(19) . .
Cl3M Cu13 Cu12 51.90(17) . .
Cl3M Cu13 Cl2M 103.7(3) . .
N2 Cu13 Cu12 127.3(8) . .
N2 Cu13 P85 114.3(8) . .
N2 Cu13 Cl2M 102.7(8) . .
N2 Cu13 Cl3M 112.1(9) . .
P81 Cu14 P81 102.0(3) . 8_575
Cl11 Cu14 P81 118.9(2) . .
Cl11 Cu14 P81 118.9(2) . 8_575
N1 Cu14 P81 103.6(6) . .
N1 Cu14 P81 103.6(6) . 8_575
N1 Cu14 Cl11 107.9(10) . .
P65 Cu15 Cu15 116.55(19) . 8_575
P65 Cu15 Cl12 113.9(3) . .
P65 Cu15 Cl13 111.1(3) . .
Cl12 Cu15 Cu15 51.07(17) . 8_575
Cl12 Cu15 Cl13 100.9(2) . .
Cl13 Cu15 Cu15 51.35(15) . 8_575
N5 Cu15 Cu15 129.5(8) . 8_575
N5 Cu15 P65 113.6(8) . .
N5 Cu15 Cl12 111.3(8) . .
N5 Cu15 Cl13 104.9(7) . .
P11 Fe1 P12 52.75(19) . .
P11 Fe1 P14 90.3(2) . .
P11 Fe1 P15 52.7(2) . .
P12 Fe1 P15 92.6(2) . .
P13 Fe1 P11 91.3(2) . .
P13 Fe1 P12 52.5(2) . .
P13 Fe1 P14 53.0(2) . .
P13 Fe1 P15 92.4(2) . .
P14 Fe1 P12 91.4(2) . .
P14 Fe1 P15 52.10(19) . .
C111 Fe1 P11 131.4(6) . .
C111 Fe1 P12 167.0(6) . .
C111 Fe1 P13 132.7(6) . .
C111 Fe1 P14 100.5(6) . .
C111 Fe1 P15 98.7(6) . .
C111 Fe1 C115 39.1(8) . .
C112 Fe1 P11 103.1(7) . .
C112 Fe1 P12 133.0(8) . .
C112 Fe1 P13 164.1(7) . .
C112 Fe1 P14 132.3(8) . .
C112 Fe1 P15 101.6(7) . .
C112 Fe1 C111 38.2(9) . .
C112 Fe1 C115 65.0(9) . .
C113 Fe1 P11 103.0(6) . .
C113 Fe1 P12 101.3(7) . .
C113 Fe1 P13 131.2(6) . .
C113 Fe1 P14 165.4(7) . .
C113 Fe1 P15 133.2(6) . .
C113 Fe1 C111 66.2(9) . .
C113 Fe1 C112 39.2(8) . .
C113 Fe1 C114 40.0(8) . .
C113 Fe1 C115 67.4(8) . .
C114 Fe1 P11 135.5(7) . .
C114 Fe1 P12 102.3(7) . .
C114 Fe1 P13 99.8(6) . .
C114 Fe1 P14 130.3(7) . .
C114 Fe1 P15 164.6(7) . .
C114 Fe1 C111 66.1(9) . .
C114 Fe1 C112 65.2(9) . .
C114 Fe1 C115 40.3(8) . .
C115 Fe1 P11 168.0(6) . .
C115 Fe1 P12 134.4(6) . .
C115 Fe1 P13 100.5(6) . .
C115 Fe1 P14 98.6(6) . .
C115 Fe1 P15 128.2(7) . .
C815 C825 H82M 109.5 . .
C815 C825 H82N 109.5 . .
C815 C825 H82O 109.5 . .
H82M C825 H82N 109.5 . .
H82M C825 H82O 109.5 . .
H82N C825 H82O 109.5 . .
P22 Fe2 P21 52.59(19) . .
P22 Fe2 P25 90.3(2) . .
P23 Fe2 P21 92.5(2) . .
P23 Fe2 P22 53.0(2) . .
P23 Fe2 P25 91.0(2) . .
P24 Fe2 P21 92.6(2) . .
P24 Fe2 P22 91.9(2) . .
P24 Fe2 P23 52.72(19) . .
P24 Fe2 P25 52.7(2) . .
P25 Fe2 P21 52.2(2) . .
C211 Fe2 P21 166.1(7) . .
C211 Fe2 P22 132.0(6) . .
C211 Fe2 P23 99.8(7) . .
C211 Fe2 P24 100.0(7) . .
C211 Fe2 P25 133.3(6) . .
C211 Fe2 C212 39.5(7) . .
C211 Fe2 C213 64.9(9) . .
C212 Fe2 P21 132.0(6) . .
C212 Fe2 P22 100.5(5) . .
C212 Fe2 P23 99.6(6) . .
C212 Fe2 P24 131.2(6) . .
C212 Fe2 P25 168.0(5) . .
C213 Fe2 P21 102.1(6) . .
C213 Fe2 P22 101.1(6) . .
C213 Fe2 P23 130.6(6) . .
C213 Fe2 P24 164.4(6) . .
C213 Fe2 P25 134.7(7) . .
C213 Fe2 C212 38.1(8) . .
C214 Fe2 P21 100.2(7) . .
C214 Fe2 P22 132.5(7) . .
C214 Fe2 P23 166.0(7) . .
C214 Fe2 P24 131.5(6) . .
C214 Fe2 P25 101.3(7) . .
C214 Fe2 C211 66.9(9) . .
C214 Fe2 C212 67.5(8) . .
C214 Fe2 C213 40.9(8) . .
C214 Fe2 C215 39.3(9) . .
C215 Fe2 P21 132.2(7) . .
C215 Fe2 P22 165.9(6) . .
C215 Fe2 P23 131.6(7) . .
C215 Fe2 P24 100.6(6) . .
C215 Fe2 P25 102.4(6) . .
C215 Fe2 C211 39.6(8) . .
C215 Fe2 C212 66.4(7) . .
C215 Fe2 C213 65.6(8) . .
P32 Fe3 P31 52.4(2) . .
P32 Fe3 P33 52.8(2) . .
P33 Fe3 P31 91.5(2) . .
P34 Fe3 P31 91.7(2) . .
P34 Fe3 P32 92.0(2) . .
P34 Fe3 P33 52.8(2) . .
P35 Fe3 P31 52.7(2) . .
P35 Fe3 P32 92.0(2) . .
P35 Fe3 P33 92.2(2) . .
P35 Fe3 P34 53.0(2) . .
C311 Fe3 P31 133.1(9) . .
C311 Fe3 P32 101.2(7) . .
C311 Fe3 P33 100.3(8) . .
C311 Fe3 P34 131.2(10) . .
C311 Fe3 P35 165.6(7) . .
C311 Fe3 C312 39.2(10) . .
C311 Fe3 C313 66.4(10) . .
C311 Fe3 C314 67.8(9) . .
C311 Fe3 C315 41.9(10) . .
C312 Fe3 P31 101.0(9) . .
C312 Fe3 P32 99.2(9) . .
C312 Fe3 P33 130.2(8) . .
C312 Fe3 P34 166.6(9) . .
C312 Fe3 P35 133.3(8) . .
C313 Fe3 P31 101.3(9) . .
C313 Fe3 P32 132.3(9) . .
C313 Fe3 P33 165.8(8) . .
C313 Fe3 P34 131.9(8) . .
C313 Fe3 P35 100.4(7) . .
C313 Fe3 C312 41.4(10) . .
C313 Fe3 C315 65.1(11) . .
C314 Fe3 P31 129.3(8) . .
C314 Fe3 P32 166.6(8) . .
C314 Fe3 P33 134.8(9) . .
C314 Fe3 P34 101.1(8) . .
C314 Fe3 P35 98.3(6) . .
C314 Fe3 C312 67.4(11) . .
C314 Fe3 C313 37.1(10) . .
C314 Fe3 C315 39.8(9) . .
C315 Fe3 P31 166.3(8) . .
C315 Fe3 P32 135.5(7) . .
C315 Fe3 P33 101.9(7) . .
C315 Fe3 P34 98.6(8) . .
C315 Fe3 P35 128.5(7) . .
C315 Fe3 C312 68.2(11) . .
P41 Fe4 P42 53.14(17) . 8_575
P41 Fe4 P42 53.14(17) . .
P41 Fe4 P43 92.3(2) . 8_575
P41 Fe4 P43 92.3(2) . .
P42 Fe4 P42 92.2(3) 8_575 .
P42 Fe4 P43 52.62(19) 8_575 8_575
P42 Fe4 P43 91.9(2) . 8_575
P42 Fe4 P43 91.9(2) 8_575 .
P42 Fe4 P43 52.62(19) . .
P43 Fe4 P43 52.7(3) 8_575 .
C411 Fe4 P41 99.6(7) . .
C411 Fe4 P41 99.6(7) 8_575 .
C411 Fe4 P42 131.1(7) . 8_575
C411 Fe4 P42 100.9(6) 8_575 8_575
C411 Fe4 P42 100.9(6) . .
C411 Fe4 P42 131.1(7) 8_575 .
C411 Fe4 P43 166.2(7) . 8_575
C411 Fe4 P43 133.0(6) 8_575 8_575
C411 Fe4 P43 133.0(6) . .
C411 Fe4 P43 166.2(7) 8_575 .
C411 Fe4 C411 37.9(11) . 8_575
C411 Fe4 C413 66.8(11) . .
C411 Fe4 C413 66.8(11) 8_575 .
C412 Fe4 P41 130.9(7) . .
C412 Fe4 P41 130.9(7) 8_575 .
C412 Fe4 P42 164.7(7) . 8_575
C412 Fe4 P42 101.0(7) 8_575 8_575
C412 Fe4 P42 101.0(7) . .
C412 Fe4 P42 164.7(7) 8_575 .
C412 Fe4 P43 133.5(8) . 8_575
C412 Fe4 P43 102.3(8) 8_575 8_575
C412 Fe4 P43 102.3(8) . .
C412 Fe4 P43 133.5(8) 8_575 .
C412 Fe4 C411 38.8(9) . .
C412 Fe4 C411 64.5(9) 8_575 .
C412 Fe4 C411 64.5(9) . 8_575
C412 Fe4 C411 38.8(9) 8_575 8_575
C412 Fe4 C412 64.9(13) . 8_575
C412 Fe4 C413 39.9(8) . .
C412 Fe4 C413 39.9(8) 8_575 .
C413 Fe4 P41 165.5(10) . .
C413 Fe4 P42 131.9(3) . 8_575
C413 Fe4 P42 131.9(3) . .
C413 Fe4 P43 100.6(9) . 8_575
C413 Fe4 P43 100.6(9) . .
C511 Fe5 P51 163.6(9) . .
C511 Fe5 P52 132.4(2) . 8_575
C511 Fe5 P52 132.4(2) . .
C511 Fe5 P53 103.5(8) . .
C511 Fe5 P53 103.5(8) . 8_575
C512 Fe5 C511 39.2(7) 8_575 .
C512 Fe5 C511 39.2(7) . .
C512 Fe5 C512 66.9(12) 8_575 .
C512 Fe5 C513 39.6(8) 8_575 8_575
C512 Fe5 C513 66.4(8) . 8_575
C512 Fe5 C513 66.4(8) 8_575 .
C512 Fe5 C513 39.6(8) . .
C512 Fe5 P51 131.0(6) 8_575 .
C512 Fe5 P51 131.0(6) . .
C512 Fe5 P52 99.8(6) 8_575 8_575
C512 Fe5 P52 165.3(6) . 8_575
C512 Fe5 P52 165.3(6) 8_575 .
C512 Fe5 P52 99.8(6) . .
C512 Fe5 P53 134.1(7) 8_575 .
C512 Fe5 P53 101.3(6) . .
C512 Fe5 P53 101.4(6) 8_575 8_575
C512 Fe5 P53 134.1(7) . 8_575
C513 Fe5 C511 65.3(10) 8_575 .
C513 Fe5 C511 65.3(10) . .
C513 Fe5 C513 39.3(11) 8_575 .
C513 Fe5 P51 99.3(6) 8_575 .
C513 Fe5 P51 99.3(6) . .
C513 Fe5 P52 99.5(6) 8_575 8_575
C513 Fe5 P52 130.6(6) . 8_575
C513 Fe5 P52 130.6(6) 8_575 .
C513 Fe5 P52 99.5(6) . .
C513 Fe5 P53 167.4(6) 8_575 .
C513 Fe5 P53 132.2(6) . .
C513 Fe5 P53 132.2(6) 8_575 8_575
C513 Fe5 P53 167.4(6) . 8_575
P51 Fe5 P52 52.8(2) . 8_575
P51 Fe5 P52 52.8(2) . .
P52 Fe5 P52 92.6(3) 8_575 .
P53 Fe5 P51 91.1(3) . .
P53 Fe5 P51 91.1(3) 8_575 .
P53 Fe5 P52 92.4(3) . 8_575
P53 Fe5 P52 52.2(2) 8_575 8_575
P53 Fe5 P52 52.2(2) . .
P53 Fe5 P52 92.4(3) 8_575 .
P53 Fe5 P53 53.9(3) . 8_575
C611 Fe6 C613 66.6(9) . .
C611 Fe6 C614 65.3(9) . .
C611 Fe6 P61 100.9(7) . .
C611 Fe6 P62 133.3(7) . .
C611 Fe6 P63 165.7(7) . .
C611 Fe6 P64 130.6(7) . .
C611 Fe6 P65 99.7(7) . .
C612 Fe6 C611 39.4(9) . .
C612 Fe6 C613 39.5(9) . .
C612 Fe6 C614 65.0(9) . .
C612 Fe6 C615 65.9(9) . .
C612 Fe6 P61 134.2(8) . .
C612 Fe6 P62 164.4(7) . .
C612 Fe6 P63 130.2(8) . .
C612 Fe6 P64 101.1(7) . .
C612 Fe6 P65 102.8(7) . .
C613 Fe6 C614 39.0(8) . .
C613 Fe6 P61 164.9(7) . .
C613 Fe6 P62 129.2(7) . .
C613 Fe6 P63 99.3(6) . .
C613 Fe6 P64 102.9(7) . .
C613 Fe6 P65 135.5(7) . .
C614 Fe6 P61 129.0(7) . .
C614 Fe6 P62 99.7(6) . .
C614 Fe6 P63 102.3(7) . .
C614 Fe6 P64 135.7(7) . .
C614 Fe6 P65 164.9(7) . .
C615 Fe6 C611 39.3(8) . .
C615 Fe6 C613 66.6(8) . .
C615 Fe6 C614 39.1(8) . .
C615 Fe6 P61 98.4(6) . .
C615 Fe6 P62 100.7(7) . .
C615 Fe6 P63 134.0(7) . .
C615 Fe6 P64 166.9(7) . .
C615 Fe6 P65 129.1(7) . .
P61 Fe6 P64 91.8(2) . .
P62 Fe6 P61 52.7(2) . .
P62 Fe6 P64 92.0(2) . .
P62 Fe6 P65 91.8(2) . .
P63 Fe6 P61 92.5(2) . .
P63 Fe6 P62 53.1(2) . .
P63 Fe6 P64 53.1(2) . .
P63 Fe6 P65 92.4(2) . .
P65 Fe6 P61 52.6(2) . .
P65 Fe6 P64 52.7(2) . .
C711 Fe7 C711 40.2(11) 8_575 .
C711 Fe7 P71 102.1(7) 8_575 .
C711 Fe7 P71 102.1(7) . .
C711 Fe7 P72 132.7(7) 8_575 .
C711 Fe7 P72 100.6(6) . .
C711 Fe7 P72 100.6(6) 8_575 8_575
C711 Fe7 P72 132.7(7) . 8_575
C711 Fe7 P73 131.6(6) 8_575 8_575
C711 Fe7 P73 165.7(7) . 8_575
C711 Fe7 P73 165.7(7) 8_575 .
C711 Fe7 P73 131.6(6) . .
C712 Fe7 C711 67.4(8) . 8_575
C712 Fe7 C711 40.2(9) 8_575 8_575
C712 Fe7 C711 40.2(9) . .
C712 Fe7 C711 67.4(8) 8_575 .
C712 Fe7 C712 67.0(12) . 8_575
C712 Fe7 C713 39.4(8) . .
C712 Fe7 C713 39.4(8) 8_575 .
C712 Fe7 P71 133.5(7) . .
C712 Fe7 P71 133.5(7) 8_575 .
C712 Fe7 P72 100.3(6) . .
C712 Fe7 P72 166.7(6) 8_575 .
C712 Fe7 P72 166.7(6) . 8_575
C712 Fe7 P72 100.3(6) 8_575 8_575
C712 Fe7 P73 130.9(8) . 8_575
C712 Fe7 P73 99.4(7) 8_575 8_575
C712 Fe7 P73 99.4(7) . .
C712 Fe7 P73 130.9(8) 8_575 .
C713 Fe7 C711 66.6(11) . 8_575
C713 Fe7 C711 66.6(11) . .
C713 Fe7 P71 167.8(9) . .
C713 Fe7 P72 131.8(3) . .
C713 Fe7 P72 131.8(3) . 8_575
C713 Fe7 P73 99.8(8) . 8_575
C713 Fe7 P73 99.8(8) . .
P72 Fe7 P71 52.37(18) . .
P72 Fe7 P71 52.37(18) 8_575 .
P72 Fe7 P72 92.0(3) . 8_575
P72 Fe7 P73 92.0(2) . 8_575
P72 Fe7 P73 52.8(2) 8_575 8_575
P72 Fe7 P73 52.7(2) . .
P72 Fe7 P73 92.0(2) 8_575 .
P73 Fe7 P71 91.0(2) 8_575 .
P73 Fe7 P71 91.0(2) . .
P73 Fe7 P73 52.8(3) 8_575 .
C2S C1S Cl1S 120.9 . .
C2S C1S C6S 120.0 . .
C6S C1S Cl1S 119.1 . .
C811 Fe8 C815 39.0(8) . .
C811 Fe8 P81 135.4(8) . .
C811 Fe8 P82 164.5(7) . .
C811 Fe8 P83 130.0(8) . .
C811 Fe8 P84 100.9(7) . .
C811 Fe8 P85 103.1(7) . .
C812 Fe8 C811 38.0(9) . .
C812 Fe8 C815 63.3(9) . .
C812 Fe8 P81 164.5(6) . .
C812 Fe8 P82 130.2(8) . .
C812 Fe8 P83 100.6(7) . .
C812 Fe8 P84 103.4(6) . .
C812 Fe8 P85 135.0(7) . .
C813 Fe8 C811 65.5(9) . .
C813 Fe8 C812 38.6(8) . .
C813 Fe8 C815 64.4(9) . .
C813 Fe8 P81 129.9(7) . .
C813 Fe8 P82 99.3(6) . .
C813 Fe8 P83 100.4(7) . .
C813 Fe8 P84 134.0(8) . .
C813 Fe8 P85 166.6(7) . .
C814 Fe8 C811 66.8(9) . .
C814 Fe8 C812 66.1(9) . .
C814 Fe8 C813 40.5(9) . .
C814 Fe8 C815 38.4(8) . .
C814 Fe8 P81 98.6(7) . .
C814 Fe8 P82 100.1(6) . .
C814 Fe8 P83 132.9(7) . .
C814 Fe8 P84 167.6(7) . .
C814 Fe8 P85 129.8(7) . .
C815 Fe8 P81 103.5(7) . .
C815 Fe8 P82 133.3(7) . .
C815 Fe8 P83 163.2(7) . .
C815 Fe8 P84 132.0(7) . .
C815 Fe8 P85 102.4(7) . .
P81 Fe8 P84 91.5(2) . .
P82 Fe8 P81 52.0(2) . .
P82 Fe8 P84 91.8(2) . .
P82 Fe8 P85 91.6(2) . .
P83 Fe8 P81 91.6(2) . .
P83 Fe8 P82 52.75(19) . .
P83 Fe8 P84 53.3(2) . .
P83 Fe8 P85 92.4(2) . .
P85 Fe8 P81 52.8(2) . .
P85 Fe8 P84 52.7(2) . .
C1S C2S C3S 120.0 . .
Cu4 P11 Fe1 142.5(3) . .
P12 P11 Cu4 123.0(3) . .
P12 P11 Fe1 64.6(2) . .
P12 P11 P15 110.6(3) . .
P15 P11 Cu4 126.2(3) . .
P15 P11 Fe1 65.0(2) . .
C4S C3S C2S 120.0 . .
Cu8 P12 Fe1 145.9(3) . .
P11 P12 Cu8 129.3(3) . .
P11 P12 Fe1 62.6(2) . .
P13 P12 Cu8 124.4(3) . .
P13 P12 Fe1 62.2(2) . .
P13 P12 P11 105.8(3) . .
C3S C4S C5S 120.0 . .
Cu5 P13 Fe1 141.9(3) . .
P12 P13 Cu5 127.0(3) . .
P12 P13 Fe1 65.3(2) . .
P12 P13 P14 109.2(3) . .
P14 P13 Cu5 123.5(3) . .
P14 P13 Fe1 64.7(2) . .
C6S C5S C4S 120.0 . .
Cu2 P14 Fe1 150.5(3) . .
P13 P14 Cu2 125.5(3) . .
P13 P14 Fe1 62.3(2) . .
P13 P14 P15 108.9(3) . .
P15 P14 Cu2 124.3(3) . .
P15 P14 Fe1 64.6(2) . .
C1S C6S Cl0S 123.3(5) . .
C5S C6S Cl0S 116.6(5) . .
C5S C6S C1S 120.0 . .
P11 P15 Fe1 62.3(2) . .
P14 P15 Fe1 63.3(2) . .
P14 P15 P11 105.4(3) . .
C8S C7S C8S 118(4) . 8_565
C8S C7S Cl4S 121(2) . .
C8S C7S Cl4S 121(2) 8_565 .
P22 P21 Fe2 62.7(2) . .
P25 P21 Fe2 63.4(2) . .
P25 P21 P22 105.9(3) . .
C7S C8S C8S 31(2) . 8_565
C7S C8S C9S 128(4) . .
C7S C8S Cl3S 130(3) . .
C9S C8S C8S 97(2) . 8_565
C9S C8S Cl3S 102(3) . .
Cl3S C8S C8S 161.3(16) . 8_565
Cu3 P22 Fe2 142.7(3) . .
P21 P22 Cu3 129.5(3) . .
P21 P22 Fe2 64.7(2) . .
P23 P22 Cu3 121.1(3) . .
P23 P22 Fe2 63.3(2) . .
P23 P22 P21 109.2(3) . .
C10S C9S C8S 111(5) . .
Cu6 P23 Fe2 144.6(3) . .
P22 P23 Cu6 128.9(3) . .
P22 P23 Fe2 63.7(2) . .
P24 P23 Cu6 122.9(3) . .
P24 P23 Fe2 63.5(2) . .
P24 P23 P22 107.7(3) . .
C9S C10S C9S 124(8) 8_565 .
Cu7 P24 Fe2 142.8(3) . .
P23 P24 Cu7 124.0(3) . .
P23 P24 Fe2 63.8(2) . .
P23 P24 P25 107.7(3) . .
P25 P24 Cu7 127.9(3) . .
P25 P24 Fe2 64.6(2) . .
Cu4 P25 Fe2 143.7(3) . .
P21 P25 Cu4 129.4(3) . .
P21 P25 Fe2 64.4(2) . .
P24 P25 Cu4 120.9(3) . .
P24 P25 Fe2 62.7(2) . .
P24 P25 P21 109.5(3) . .
Cu11 P31 Fe3 147.7(3) . .
P32 P31 Cu11 127.0(4) . .
P32 P31 Fe3 63.4(3) . .
P32 P31 P35 107.6(4) . .
P35 P31 Cu11 124.7(3) . .
P35 P31 Fe3 62.6(3) . .
C6U C1U C2U 120.0 . .
Cu12 P32 Fe3 136.4(3) . .
P31 P32 Cu12 117.2(4) . .
P31 P32 Fe3 64.2(3) . .
P31 P32 P33 108.5(3) . .
P33 P32 Cu12 134.3(3) . .
P33 P32 Fe3 64.0(2) . .
C3U C2U C1U 120.0 . .
Cu8 P33 Fe3 142.6(3) . .
P32 P33 Cu8 131.4(3) . .
P32 P33 Fe3 63.2(2) . .
P34 P33 Cu8 121.3(3) . .
P34 P33 Fe3 62.8(2) . .
P34 P33 P32 107.2(3) . .
C2U C3U Cl1U 120.0 . .
C4U C3U C2U 120.0 . .
C4U C3U Cl1U 120.0 . .
Cu4 P34 Fe3 143.3(3) . .
P33 P34 Cu4 130.5(3) . .
P33 P34 Fe3 64.4(2) . .
P35 P34 Cu4 120.9(3) . .
P35 P34 Fe3 63.3(2) . .
P35 P34 P33 108.3(4) . .
C3U C4U Cl2U 120.0 . .
C5U C4U C3U 120.0 . .
C5U C4U Cl2U 120.0 . .
Cu7 P35 Fe3 143.7(3) . .
P31 P35 Cu7 123.3(3) . .
P31 P35 Fe3 64.7(2) . .
P34 P35 Cu7 127.9(3) . .
P34 P35 Fe3 63.7(2) . .
P34 P35 P31 108.3(3) . .
C4U C5U C6U 120.0 . .
C4U C5U Cl3U 120.0 . .
C6U C5U Cl3U 120.0 . .
Cu9 P41 Fe4 145.8(4) . .
P42 P41 Cu9 125.9(2) . .
P42 P41 Cu9 125.9(2) 8_575 .
P42 P41 Fe4 63.6(3) . .
P42 P41 Fe4 63.6(3) 8_575 .
P42 P41 P42 107.5(5) . 8_575
C5U C6U C1U 120.0 . .
Cu5 P42 Fe4 144.1(3) . .
P41 P42 Cu5 121.3(3) . .
P41 P42 Fe4 63.3(3) . .
P43 P42 Cu5 129.9(3) . .
P43 P42 Fe4 64.2(2) . .
P43 P42 P41 108.4(3) . .
Cu2 P43 Fe4 143.6(3) . .
P42 P43 Cu2 119.7(3) . .
P42 P43 Fe4 63.2(2) . .
P42 P43 P43 107.85(19) . 8_575
P43 P43 Cu2 132.18(15) 8_575 .
P43 P43 Fe4 63.65(13) 8_575 .
Cu1 P51 Fe5 155.6(5) . .
P52 P51 Cu1 123.1(3) . .
P52 P51 Cu1 123.1(3) 8_575 .
P52 P51 Fe5 64.7(3) . .
P52 P51 Fe5 64.7(3) 8_575 .
P52 P51 P52 110.3(5) . 8_575
P51 P52 Fe5 62.5(3) . .
P53 P52 Fe5 62.3(2) . .
P53 P52 P51 105.9(4) . .
C1G C1G Cl1G 120.1(9) 8_575 .
C2G C1G C1G 120.5(17) . 8_575
C2G C1G Cl1G 119(2) . .
Cu3 P53 Fe5 142.1(3) . .
P52 P53 Cu3 124.6(3) . .
P52 P53 Fe5 65.5(3) . .
P52 P53 P53 109.0(2) . 8_575
P53 P53 Cu3 126.31(15) 8_575 .
P53 P53 Fe5 63.05(15) 8_575 .
C1G C2G H2GA 118.8 . .
C1G C2G C3G 122(3) . .
C3G C2G H2GA 118.8 . .
Cu11 P61 Fe6 145.9(3) . .
P62 P61 Cu11 122.0(3) . .
P62 P61 Fe6 63.0(2) . .
P62 P61 P65 107.5(3) . .
P65 P61 Cu11 129.9(4) . .
P65 P61 Fe6 63.6(2) . .
Cu7 P62 Fe6 145.6(3) . .
P61 P62 Cu7 125.4(3) . .
P61 P62 Fe6 64.3(2) . .
P63 P62 Cu7 125.7(3) . .
P63 P62 Fe6 62.9(2) . .
P63 P62 P61 108.4(4) . .
C2G C3G C3G 117.0(18) . 8_575
C2G C3G H3GA 121.5 . .
C3G C3G H3GA 121.5 8_575 .
Cu6 P63 Fe6 140.3(3) . .
P62 P63 Cu6 120.3(3) . .
P62 P63 Fe6 64.0(2) . .
P62 P63 P64 108.3(4) . .
P64 P63 Cu6 131.3(3) . .
P64 P63 Fe6 64.7(2) . .
Cu10 P64 Fe6 142.4(3) . .
P63 P64 Cu10 120.3(3) . .
P63 P64 Fe6 62.2(2) . .
P63 P64 P65 107.3(3) . .
P65 P64 Cu10 132.2(4) . .
P65 P64 Fe6 63.5(2) . .
Cu15 P65 Fe6 136.6(3) . .
P61 P65 Cu15 118.2(3) . .
P61 P65 Fe6 63.9(2) . .
P61 P65 P64 108.4(4) . .
P64 P65 Cu15 133.4(4) . .
P64 P65 Fe6 63.9(2) . .
Cu10 P71 Fe7 149.7(4) . .
P72 P71 Cu10 126.6(2) . .
P72 P71 Cu10 126.6(2) 8_575 .
P72 P71 Fe7 61.5(3) . .
P72 P71 Fe7 61.5(3) 8_575 .
P72 P71 P72 106.0(5) . 8_575
N1I C2I C1I 130(3) . .
Cu6 P72 Fe7 142.4(3) . .
P71 P72 Cu6 124.9(3) . .
P71 P72 Fe7 66.1(3) . .
P73 P72 Cu6 125.2(3) . .
P73 P72 Fe7 64.6(2) . .
P73 P72 P71 109.5(3) . .
Cu3 P73 Fe7 146.1(3) . .
P72 P73 Cu3 126.0(3) . .
P72 P73 Fe7 62.6(2) . .
P72 P73 P73 107.3(2) . 8_575
P73 P73 Cu3 126.10(15) 8_575 .
P73 P73 Fe7 63.60(14) 8_575 .
Cu14 P81 Fe8 148.1(3) . .
P82 P81 Cu14 123.5(3) . .
P82 P81 Fe8 63.4(2) . .
P82 P81 P85 107.8(3) . .
P85 P81 Cu14 127.8(4) . .
P85 P81 Fe8 63.1(2) . .
Cu9 P82 Fe8 143.4(3) . .
P81 P82 Cu9 125.4(3) . .
P81 P82 Fe8 64.6(2) . .
P81 P82 P83 109.0(3) . .
P83 P82 Cu9 125.4(3) . .
P83 P82 Fe8 63.5(2) . .
Cu5 P83 Fe8 140.9(3) . .
P82 P83 Cu5 122.2(3) . .
P82 P83 Fe8 63.8(2) . .
P82 P83 P84 108.0(3) . .
P84 P83 Cu5 129.7(3) . .
P84 P83 Fe8 64.5(2) . .
Cu8 P84 Fe8 145.3(3) . .
P83 P84 Cu8 120.3(3) . .
P83 P84 Fe8 62.3(2) . .
P85 P84 Cu8 132.6(3) . .
P85 P84 Fe8 62.8(2) . .
P85 P84 P83 106.8(3) . .
Cu13 P85 Fe8 134.4(3) . .
P81 P85 Cu13 119.6(3) . .
P81 P85 Fe8 64.1(2) . .
P81 P85 P84 108.4(3) . .
P84 P85 Cu13 131.9(3) . .
P84 P85 Fe8 64.5(2) . .
Cu1 Cl1M Cu2 121.3(3) . .
Cu13 Cl2M Cu12 74.7(2) . .
Cu12 Cl3M Cu13 76.0(2) . .
Cu15 Cl12 Cu15 77.9(3) 8_575 .
Cu15 Cl13 Cu15 77.3(3) 8_575 .
C11 N1 Cu14 175(4) . .
C21 N2 Cu13 177(4) . .
C31 N3 Cu12 174(4) . .
C41 N4 Cu11 172(3) . .
C51 N5 Cu15 171(3) . .
N1 C11 C12 176(5) . .
C11 C12 H12A 109.5 . .
C11 C12 H12B 109.5 . .
C11 C12 H12C 109.5 . .
H12A C12 H12B 109.5 . .
H12A C12 H12C 109.5 . .
H12B C12 H12C 109.5 . .
N2 C21 C22 170(5) . .
C21 C22 H22P 109.5 . .
C21 C22 H22Q 109.5 . .
C21 C22 H22R 109.5 . .
H22P C22 H22Q 109.5 . .
H22P C22 H22R 109.5 . .
H22Q C22 H22R 109.5 . .
N3 C31 C32 173(5) . .
C31 C32 H32P 109.5 . .
C31 C32 H32Q 109.5 . .
C31 C32 H32R 109.5 . .
H32P C32 H32Q 109.5 . .
H32P C32 H32R 109.5 . .
H32Q C32 H32R 109.5 . .
N4 C41 C42 172(4) . .
C41 C42 H42J 109.5 . .
C41 C42 H42K 109.5 . .
C41 C42 H42L 109.5 . .
H42J C42 H42K 109.5 . .
H42J C42 H42L 109.5 . .
H42K C42 H42L 109.5 . .
N5 C51 C52 170(5) . .
C51 C52 H52J 109.5 . .
C51 C52 H52K 109.5 . .
C51 C52 H52L 109.5 . .
H52J C52 H52K 109.5 . .
H52J C52 H52L 109.5 . .
H52K C52 H52L 109.5 . .
C112 C111 Fe1 70.3(14) . .
C112 C111 C115 108(2) . .
C112 C111 C121 128(2) . .
C115 C111 Fe1 70.8(13) . .
C115 C111 C121 123(2) . .
C121 C111 Fe1 127.7(13) . .
C111 C112 Fe1 71.5(13) . .
C111 C112 C113 111(2) . .
C111 C112 C122 123(2) . .
C113 C112 Fe1 69.9(12) . .
C113 C112 C122 126(2) . .
C122 C112 Fe1 128.0(16) . .
C112 C113 Fe1 70.9(12) . .
C112 C113 C114 106(2) . .
C112 C113 C123 129(2) . .
C114 C113 Fe1 70.5(12) . .
C114 C113 C123 124(2) . .
C123 C113 Fe1 127.9(16) . .
C113 C114 Fe1 69.5(11) . .
C113 C114 C115 108(2) . .
C113 C114 C124 124(2) . .
C115 C114 Fe1 70.7(12) . .
C115 C114 C124 128(2) . .
C124 C114 Fe1 128.7(15) . .
C111 C115 Fe1 70.1(12) . .
C111 C115 C114 106.3(19) . .
C111 C115 C125 127(2) . .
C114 C115 Fe1 69.0(12) . .
C114 C115 C125 127(2) . .
C125 C115 Fe1 129.0(15) . .
H12A C121 H12B 109.5 . .
H12A C121 H12C 109.5 . .
H12B C121 H12C 109.5 . .
C111 C121 H12A 109.5 . .
C111 C121 H12B 109.5 . .
C111 C121 H12C 109.5 . .
C112 C122 H12D 109.5 . .
C112 C122 H12E 109.5 . .
C112 C122 H12F 109.5 . .
H12D C122 H12E 109.5 . .
H12D C122 H12F 109.5 . .
H12E C122 H12F 109.5 . .
C113 C123 H12G 109.5 . .
C113 C123 H12H 109.5 . .
C113 C123 H12I 109.5 . .
H12G C123 H12H 109.5 . .
H12G C123 H12I 109.5 . .
H12H C123 H12I 109.5 . .
C114 C124 H12J 109.5 . .
C114 C124 H12K 109.5 . .
C114 C124 H12L 109.5 . .
H12J C124 H12K 109.5 . .
H12J C124 H12L 109.5 . .
H12K C124 H12L 109.5 . .
C115 C125 H12M 109.5 . .
C115 C125 H12N 109.5 . .
C115 C125 H12O 109.5 . .
H12M C125 H12N 109.5 . .
H12M C125 H12O 109.5 . .
H12N C125 H12O 109.5 . .
C212 C211 Fe2 71.7(12) . .
C212 C211 C221 125(2) . .
C215 C211 Fe2 69.8(12) . .
C215 C211 C212 109(2) . .
C215 C211 C221 126(2) . .
C221 C211 Fe2 129.7(15) . .
C211 C212 Fe2 68.8(12) . .
C211 C212 C222 124(2) . .
C213 C212 Fe2 69.6(13) . .
C213 C212 C211 106.3(19) . .
C213 C212 C222 130(2) . .
C222 C212 Fe2 129.4(13) . .
C212 C213 Fe2 72.3(13) . .
C212 C213 C214 111(2) . .
C212 C213 C223 126(2) . .
C214 C213 Fe2 68.3(12) . .
C214 C213 C223 124(2) . .
C223 C213 Fe2 125.2(15) . .
C213 C214 Fe2 70.8(12) . .
C213 C214 C224 128(2) . .
C215 C214 Fe2 71.0(14) . .
C215 C214 C213 105(2) . .
C215 C214 C224 126(2) . .
C224 C214 Fe2 127.5(17) . .
C211 C215 Fe2 70.6(12) . .
C211 C215 C225 125(2) . .
C214 C215 Fe2 69.7(12) . .
C214 C215 C211 109.4(19) . .
C214 C215 C225 126(2) . .
C225 C215 Fe2 127.0(15) . .
C211 C221 H22A 109.5 . .
C211 C221 H22B 109.5 . .
C211 C221 H22C 109.5 . .
H22A C221 H22B 109.5 . .
H22A C221 H22C 109.5 . .
H22B C221 H22C 109.5 . .
C212 C222 H22D 109.5 . .
C212 C222 H22E 109.5 . .
C212 C222 H22F 109.5 . .
H22D C222 H22E 109.5 . .
H22D C222 H22F 109.5 . .
H22E C222 H22F 109.5 . .
C213 C223 H22G 109.5 . .
C213 C223 H22H 109.5 . .
C213 C223 H22I 109.5 . .
H22G C223 H22H 109.5 . .
H22G C223 H22I 109.5 . .
H22H C223 H22I 109.5 . .
C214 C224 H22J 109.5 . .
C214 C224 H22K 109.5 . .
C214 C224 H22L 109.5 . .
H22J C224 H22K 109.5 . .
H22J C224 H22L 109.5 . .
H22K C224 H22L 109.5 . .
C215 C225 H22M 109.5 . .
C215 C225 H22N 109.5 . .
C215 C225 H22O 109.5 . .
H22M C225 H22N 109.5 . .
H22M C225 H22O 109.5 . .
H22N C225 H22O 109.5 . .
C312 C311 Fe3 72.3(15) . .
C312 C311 C315 110(3) . .
C312 C311 C321 127(3) . .
C315 C311 Fe3 70.7(13) . .
C321 C311 Fe3 127.6(16) . .
C321 C311 C315 123(3) . .
C311 C312 Fe3 68.4(14) . .
C311 C312 C313 104(3) . .
C311 C312 C322 127(3) . .
C313 C312 Fe3 68.9(13) . .
C322 C312 Fe3 128(2) . .
C322 C312 C313 129(3) . .
C312 C313 Fe3 69.6(13) . .
C314 C313 Fe3 71.2(14) . .
C314 C313 C312 111(2) . .
C314 C313 C323 130(3) . .
C323 C313 Fe3 125.9(18) . .
C323 C313 C312 118(3) . .
C313 C314 Fe3 71.6(16) . .
C313 C314 C315 110(2) . .
C313 C314 C324 128(2) . .
C315 C314 Fe3 70.4(13) . .
C324 C314 Fe3 128.5(15) . .
C324 C314 C315 122(3) . .
C311 C315 Fe3 67.4(15) . .
C314 C315 Fe3 69.7(15) . .
C314 C315 C311 105(3) . .
C314 C315 C325 129(3) . .
C325 C315 Fe3 128.4(16) . .
C325 C315 C311 125(3) . .
C311 C321 H32A 109.5 . .
C311 C321 H32B 109.5 . .
C311 C321 H32C 109.5 . .
H32A C321 H32B 109.5 . .
H32A C321 H32C 109.5 . .
H32B C321 H32C 109.5 . .
C312 C322 H32D 109.5 . .
C312 C322 H32E 109.5 . .
C312 C322 H32F 109.5 . .
H32D C322 H32E 109.5 . .
H32D C322 H32F 109.5 . .
H32E C322 H32F 109.5 . .
C313 C323 H32G 109.5 . .
C313 C323 H32H 109.5 . .
C313 C323 H32I 109.5 . .
H32G C323 H32H 109.5 . .
H32G C323 H32I 109.5 . .
H32H C323 H32I 109.5 . .
C314 C324 H32J 109.5 . .
C314 C324 H32K 109.5 . .
C314 C324 H32L 109.5 . .
H32J C324 H32K 109.5 . .
H32J C324 H32L 109.5 . .
H32K C324 H32L 109.5 . .
C315 C325 H32M 109.5 . .
C315 C325 H32N 109.5 . .
C315 C325 H32O 109.5 . .
H32M C325 H32N 109.5 . .
H32M C325 H32O 109.5 . .
H32N C325 H32O 109.5 . .
C411 C411 Fe4 71.0(6) 8_575 .
C411 C411 C412 107.5(13) 8_575 .
C411 C411 C421 123.3(13) 8_575 .
C412 C411 Fe4 68.4(12) . .
C412 C411 C421 129(2) . .
C421 C411 Fe4 126.8(16) . .
C411 C412 Fe4 72.8(13) . .
C411 C412 C413 112(2) . .
C411 C412 C422 127(2) . .
C413 C412 Fe4 72.2(18) . .
C413 C412 C422 121(2) . .
C422 C412 Fe4 125.3(15) . .
C423 C413 Fe4 126(2) . .
C412 C413 C423 129.3(18) . .
C412 C413 C423 129.3(18) 8_575 .
C412 C413 Fe4 67.8(19) . .
C412 C413 Fe4 67.9(19) 8_575 .
C412 C413 C412 101(4) . 8_575
C411 C421 H42A 109.5 . .
C411 C421 H42B 109.5 . .
C411 C421 H42C 109.5 . .
H42A C421 H42B 109.5 . .
H42A C421 H42C 109.5 . .
H42B C421 H42C 109.5 . .
C412 C422 H42D 109.5 . .
C412 C422 H42E 109.5 . .
C412 C422 H42F 109.5 . .
H42D C422 H42E 109.5 . .
H42D C422 H42F 109.5 . .
H42E C422 H42F 109.5 . .

loop_
_geom_bond_atom_site_label_1
_geom_bond_atom_site_label_2
_geom_bond_distance
_geom_bond_site_symmetry_2
C423 H42G 0.9600 .
C423 H42H 0.9600 .
C423 H42I 0.9600 .
C1F C2F 1.4287 .
C1F C5F 1.4564 .
C1F C27F 1.4028 .
C2F C3F 1.4803 .
C2F C13F 1.3822 .
C3F C4F 1.4336 .
C3F C6F 1.3880 .
C4F C4F 1.3301 8_575
C4F C5F 1.4724 .
C511 C512 1.41(3) 8_575
C511 C512 1.41(3) .
C511 C521 1.54(4) .
C5F C28F 1.3434 .
C512 C513 1.42(3) .
C512 C522 1.52(3) .
C6F C6F 1.3850 8_575
C6F C7F 1.4532 .
C513 C513 1.41(4) 8_575
C513 C523 1.47(3) .
C7F C8F 1.4464 .
C7F C12F 1.3661 .
C521 H52A 0.9600 .
C521 H52B 0.9600 .
C521 H52C 0.9600 .
C8F C7F 1.4463 8_575
C8F C9F 1.4076 .
C9F C10F 1.4165 8_575
C9F C10F 1.4166 .
C10F C11F 1.3807 .
C10F C14F 1.4418 .
C11F C12F 1.4607 .
C11F C17F 1.4802 .
C522 H52D 0.9600 .
C522 H52E 0.9600 .
C522 H52F 0.9600 .
C12F C13F 1.4519 .
C13F C18F 1.4383 .
C14F C14F 1.4033 8_575
C14F C15F 1.4132 .
C15F C16F 1.4387 .
C15F C22F 1.4423 .
C523 H52G 0.9600 .
C523 H52H 0.9600 .
C523 H52I 0.9600 .
C16F C17F 1.3684 .
C16F C21F 1.4464 .
C17F C18F 1.4625 .
C18F C19F 1.3740 .
C19F C20F 1.4521 .
C19F C27F 1.4257 .
C611 C612 1.41(3) .
C611 C615 1.40(3) .
C611 C621 1.50(3) .
C20F C21F 1.3787 .
C20F C26F 1.4584 .
C612 C613 1.41(3) .
C612 C622 1.55(3) .
C21F C23F 1.4392 .
C613 C614 1.40(3) .
C613 C623 1.54(3) .
C22F C22F 1.3118 8_575
C22F C23F 1.4728 .
C614 C615 1.40(3) .
C614 C624 1.45(3) .
C23F C24F 1.3774 .
C615 C625 1.52(3) .
C24F C24F 1.3924 8_575
C24F C25F 1.4303 .
C621 H62A 0.9600 .
C621 H62B 0.9600 .
C621 H62C 0.9600 .
C25F C26F 1.4089 .
C25F C32F 1.4290 .
C26F C30F 1.4210 .
C27F C30F 1.4587 .
C28F C28F 1.4261 8_575
C28F C29F 1.4623 .
C622 H62D 0.9600 .
C622 H62E 0.9600 .
C622 H62F 0.9600 .
C29F C30F 1.3858 .
C29F C31F 1.4390 .
C31F C29F 1.4389 8_575
C31F C32F 1.3794 .
C32F C25F 1.4290 8_575
C623 H62G 0.9600 .
C623 H62H 0.9600 .
C623 H62I 0.9600 .
C1J C2J 1.4286 .
C1J C5J 1.4563 .
C1J C27J 1.4025 .
C2J C3J 1.4808 .
C2J C13J 1.3821 .
C3J C4J 1.4335 .
C3J C6J 1.3879 .
C4J C4J 1.3274 8_575
C4J C5J 1.4724 .
C624 H62J 0.9600 .
C624 H62K 0.9600 .
C624 H62L 0.9600 .
C5J C28J 1.3430 .
C6J C6J 1.3821 8_575
C6J C7J 1.4531 .
C7J C8J 1.4453 .
C7J C12J 1.3662 .
C8J C7J 1.4454 8_575
C8J C9J 1.4076 .
C625 H62M 0.9600 .
C625 H62N 0.9600 .
C625 H62O 0.9600 .
C9J C10J 1.4155 .
C9J C10J 1.4156 8_575
C10J C11J 1.3807 .
C10J C14J 1.4415 .
C11J C12J 1.4610 .
C11J C17J 1.4802 .
C12J C13J 1.4520 .
C711 C711 1.46(4) 8_575
C711 C712 1.45(3) .
C711 C721 1.46(3) .
C13J C18J 1.4382 .
C712 C713 1.42(3) .
C712 C722 1.48(3) .
C14J C14J 1.4004 8_575
C14J C15J 1.4136 .
C713 C712 1.42(3) 8_575
C713 C723 1.48(4) .
C15J C16J 1.4385 .
C15J C22J 1.4421 .
C721 H72A 0.9600 .
C721 H72B 0.9600 .
C721 H72C 0.9600 .
C16J C17J 1.3682 .
C16J C21J 1.4466 .
C17J C18J 1.4625 .
C18J C19J 1.3736 .
C19J C20J 1.4519 .
C19J C27J 1.4259 .
C722 H72D 0.9600 .
C722 H72E 0.9600 .
C722 H72F 0.9600 .
C20J C21J 1.3789 .
C20J C26J 1.4586 .
C21J C23J 1.4389 .
C22J C22J 1.3091 8_575
C22J C23J 1.4727 .
C23J C24J 1.3775 .
C723 H72G 0.9600 .
C723 H72H 0.9600 .
C723 H72I 0.9600 .
C24J C24J 1.3897 8_575
C24J C25J 1.4305 .
C25J C26J 1.4086 .
C25J C32J 1.4281 .
C26J C30J 1.4211 .
C27J C30J 1.4590 .
C811 C812 1.38(3) .
C811 C815 1.43(3) .
C811 C821 1.44(3) .
C28J C28J 1.4239 8_575
C28J C29J 1.4622 .
C812 C813 1.40(3) .
C812 C822 1.57(3) .
C29J C30J 1.3858 .
C29J C31J 1.4378 .
C813 C814 1.45(3) .
C813 C823 1.53(3) .
C814 C815 1.40(3) .
C814 C824 1.55(3) .
C31J C29J 1.4377 8_575
C31J C32J 1.3795 .
C815 C825 1.55(3) .
C32J C25J 1.4280 8_575
C821 H82A 0.9600 .
C821 H82B 0.9600 .
C821 H82C 0.9600 .
Cu1 P51 2.207(10) .
Cu1 Cl1M 2.305(7) 8_575
Cu1 Cl1M 2.305(7) .
Cu1 O2 2.33(4) .
Cu2 P14 2.309(6) .
Cu2 P43 2.273(6) .
Cu2 Cl1M 2.308(6) .
Cu2 Cl1 2.244(9) .
Cu3 P22 2.324(6) .
Cu3 P53 2.293(6) .
Cu3 P73 2.314(6) .
Cu3 Cl2 2.215(6) .
Cu4 P11 2.276(6) .
Cu4 P25 2.311(6) .
Cu4 P34 2.319(7) .
Cu4 Cl3 2.215(6) .
C822 H82D 0.9600 .
C822 H82E 0.9600 .
C822 H82F 0.9600 .
Cu5 P13 2.284(5) .
Cu5 P42 2.306(6) .
Cu5 P83 2.303(6) .
Cu5 Cl4 2.214(6) .
Cu6 P23 2.298(6) .
Cu6 P63 2.309(6) .
Cu6 P72 2.281(6) .
Cu6 Cl5 2.234(6) .
Cu7 P24 2.294(6) .
Cu7 P35 2.304(6) .
Cu7 P62 2.329(7) .
Cu7 Cl6 2.235(6) .
Cu8 P12 2.360(7) .
Cu8 P33 2.349(6) .
Cu8 P84 2.365(6) .
Cu8 Cl7 2.220(6) .
C823 H82G 0.9600 .
C823 H82H 0.9600 .
C823 H82I 0.9600 .
Cu9 P41 2.285(9) .
Cu9 P82 2.303(6) .
Cu9 P82 2.303(6) 8_575
Cu9 Cl8 2.195(8) .
Cu10 P64 2.353(6) 8_575
Cu10 P64 2.353(6) .
Cu10 P71 2.389(9) .
Cu10 Cl9 2.211(9) .
Cu11 P31 2.293(7) .
Cu11 P61 2.298(6) .
Cu11 Cl10 2.259(8) .
Cu11 N4 1.96(3) .
Cu12 Cu13 2.872(4) .
Cu12 P32 2.202(7) .
Cu12 Cl2M 2.370(8) .
Cu12 Cl3M 2.330(7) .
Cu12 N3 1.98(2) .
C824 H82J 0.9600 .
C824 H82K 0.9600 .
C824 H82L 0.9600 .
Cu13 P85 2.201(7) .
Cu13 Cl2M 2.365(7) .
Cu13 Cl3M 2.337(7) .
Cu13 N2 2.05(3) .
Cu14 P81 2.314(7) .
Cu14 P81 2.314(7) 8_575
Cu14 Cl11 2.215(11) .
Cu14 N1 2.00(3) .
Cu15 Cu15 2.925(7) 8_575
Cu15 P65 2.209(7) .
Cu15 Cl12 2.327(8) .
Cu15 Cl13 2.342(7) .
Cu15 N5 2.04(3) .
Fe1 P11 2.350(6) .
Fe1 P12 2.391(7) .
Fe1 P13 2.328(6) .
Fe1 P14 2.378(6) .
Fe1 P15 2.406(6) .
Fe1 C111 2.09(2) .
Fe1 C112 2.07(2) .
Fe1 C113 2.062(19) .
Fe1 C114 2.08(2) .
Fe1 C115 2.10(2) .
C825 H82M 0.9600 .
C825 H82N 0.9600 .
C825 H82O 0.9600 .
Fe2 P21 2.412(6) .
Fe2 P22 2.372(6) .
Fe2 P23 2.362(6) .
Fe2 P24 2.355(6) .
Fe2 P25 2.392(6) .
Fe2 C211 2.08(2) .
Fe2 C212 2.12(2) .
Fe2 C213 2.08(2) .
Fe2 C214 2.05(2) .
Fe2 C215 2.07(2) .
Fe3 P31 2.393(8) .
Fe3 P32 2.375(7) .
Fe3 P33 2.391(6) .
Fe3 P34 2.358(7) .
Fe3 P35 2.348(6) .
Fe3 C311 2.09(2) .
Fe3 C312 2.14(2) .
Fe3 C313 2.13(2) .
Fe3 C314 2.13(2) .
Fe3 C315 2.14(3) .
Fe4 P41 2.355(10) .
Fe4 P42 2.360(6) 8_575
Fe4 P42 2.360(6) .
Fe4 P43 2.380(6) 8_575
Fe4 P43 2.380(6) .
Fe4 C411 2.10(2) .
Fe4 C411 2.10(2) 8_575
Fe4 C412 2.05(2) .
Fe4 C412 2.05(2) 8_575
Fe4 C413 2.10(4) .
Fe5 C511 2.11(3) .
Fe5 C512 2.09(2) 8_575
Fe5 C512 2.09(2) .
Fe5 C513 2.10(2) 8_575
Fe5 C513 2.10(2) .
Fe5 P51 2.358(9) .
Fe5 P52 2.403(7) 8_575
Fe5 P52 2.403(7) .
Fe5 P53 2.337(7) .
Fe5 P53 2.337(7) 8_575
Cl0S C6S 1.753(14) .
Fe6 C611 2.09(2) .
Fe6 C612 2.08(2) .
Fe6 C613 2.09(2) .
Fe6 C614 2.10(2) .
Fe6 C615 2.08(2) .
Fe6 P61 2.385(6) .
Fe6 P62 2.358(7) .
Fe6 P63 2.337(7) .
Fe6 P64 2.387(6) .
Fe6 P65 2.379(7) .
Cl1S C1S 1.6275 .
Fe7 C711 2.13(2) 8_575
Fe7 C711 2.13(2) .
Fe7 C712 2.08(2) .
Fe7 C712 2.08(2) 8_575
Fe7 C713 2.13(3) .
Fe7 P71 2.421(9) .
Fe7 P72 2.328(6) .
Fe7 P72 2.328(6) 8_575
Fe7 P73 2.368(7) 8_575
Fe7 P73 2.368(7) .
C1S C2S 1.3900 .
C1S C6S 1.3900 .
Fe8 C811 2.12(2) .
Fe8 C812 2.12(2) .
Fe8 C813 2.11(2) .
Fe8 C814 2.09(2) .
Fe8 C815 2.15(2) .
Fe8 P81 2.379(7) .
Fe8 P82 2.354(6) .
Fe8 P83 2.349(6) .
Fe8 P84 2.394(6) .
Fe8 P85 2.360(6) .
C2S C3S 1.3900 .
P11 P12 2.106(7) .
P11 P15 2.112(8) .
C3S C4S 1.3900 .
P12 P13 2.089(8) .
C4S C5S 1.3900 .
P13 P14 2.099(8) .
C5S C6S 1.3900 .
P14 P15 2.101(8) .
C7S C8S 1.15(4) .
C7S C8S 1.15(4) 8_565
C7S Cl4S 1.76(3) .
P21 P22 2.120(7) .
P21 P25 2.112(8) .
C8S C8S 1.97(6) 8_565
C8S C9S 1.39(5) .
C8S Cl3S 1.68(2) .
P22 P23 2.113(8) .
C9S C10S 1.31(5) .
P23 P24 2.095(7) .
C10S C9S 1.31(5) 8_565
P24 P25 2.107(8) .
P31 P32 2.104(8) .
P31 P35 2.105(9) .
C1U C2U 1.3900 .
C1U C6U 1.3900 .
P32 P33 2.119(9) .
C2U C3U 1.3900 .
P33 P34 2.111(8) .
C3U C4U 1.3897 .
C3U Cl1U 1.7501 .
P34 P35 2.100(8) .
C4U C5U 1.3896 .
C4U Cl2U 1.7502 .
C5U C6U 1.3899 .
C5U Cl3U 1.7504 .
P41 P42 2.109(7) .
P41 P42 2.109(7) 8_575
P42 P43 2.101(8) .
P43 P43 2.113(10) 8_575
P51 P52 2.116(8) .
P51 P52 2.116(8) 8_575
P52 P53 2.085(8) .
C1G C1G 1.42(5) 8_575
C1G C2G 1.35(3) .
C1G Cl1G 1.74(3) .
P53 P53 2.119(11) 8_575
C2G H2GA 0.9300 .
C2G C3G 1.36(4) .
P61 P62 2.107(9) .
P61 P65 2.110(9) .
P62 P63 2.099(8) .
C3G C3G 1.56(6) 8_575
C3G H3GA 0.9300 .
P63 P64 2.111(8) .
P64 P65 2.115(9) .
C1I C2I 1.51(4) .
P71 P72 2.097(7) .
P71 P72 2.097(7) 8_575
C2I N1I 1.14(4) .
P72 P73 2.086(8) .
P73 P73 2.106(10) 8_575
P81 P82 2.075(9) .
P81 P85 2.108(8) .
P82 P83 2.089(7) .
P83 P84 2.126(8) .
P84 P85 2.109(8) .
Cl12 Cu15 2.327(8) 8_575
Cl13 Cu15 2.342(7) 8_575
N1 C11 0.95(4) .
N2 C21 1.08(4) .
N3 C31 1.05(3) .
N4 C41 1.04(4) .
N5 C51 1.20(4) .
C11 C12 1.68(6) .
C12 H12A 0.9600 .
C12 H12B 0.9600 .
C12 H12C 0.9600 .
C21 C22 1.49(5) .
C22 H22P 0.9600 .
C22 H22Q 0.9600 .
C22 H22R 0.9600 .
C31 C32 1.47(4) .
C32 H32P 0.9600 .
C32 H32Q 0.9600 .
C32 H32R 0.9600 .
C41 C42 1.56(5) .
C42 H42J 0.9600 .
C42 H42K 0.9600 .
C42 H42L 0.9600 .
C51 C52 1.46(5) .
C52 H52J 0.9600 .
C52 H52K 0.9600 .
C52 H52L 0.9600 .
C111 C112 1.36(3) .
C111 C115 1.40(3) .
C111 C121 1.56(3) .
C112 C113 1.39(3) .
C112 C122 1.49(3) .
C113 C114 1.42(3) .
C113 C123 1.49(3) .
C114 C115 1.44(3) .
C114 C124 1.53(3) .
C115 C125 1.45(3) .
C121 H12A 0.9600 .
C121 H12B 0.9600 .
C121 H12C 0.9600 .
C122 H12D 0.9600 .
C122 H12E 0.9600 .
C122 H12F 0.9600 .
C123 H12G 0.9600 .
C123 H12H 0.9600 .
C123 H12I 0.9600 .
C124 H12J 0.9600 .
C124 H12K 0.9600 .
C124 H12L 0.9600 .
C125 H12M 0.9600 .
C125 H12N 0.9600 .
C125 H12O 0.9600 .
C211 C212 1.42(3) .
C211 C215 1.40(3) .
C211 C221 1.51(3) .
C212 C213 1.37(3) .
C212 C222 1.48(3) .
C213 C214 1.44(3) .
C213 C223 1.50(3) .
C214 C215 1.38(3) .
C214 C224 1.56(3) .
C215 C225 1.54(3) .
C221 H22A 0.9600 .
C221 H22B 0.9600 .
C221 H22C 0.9600 .
C222 H22D 0.9600 .
C222 H22E 0.9600 .
C222 H22F 0.9600 .
C223 H22G 0.9600 .
C223 H22H 0.9600 .
C223 H22I 0.9600 .
C224 H22J 0.9600 .
C224 H22K 0.9600 .
C224 H22L 0.9600 .
C225 H22M 0.9600 .
C225 H22N 0.9600 .
C225 H22O 0.9600 .
C311 C312 1.42(4) .
C311 C315 1.51(4) .
C311 C321 1.51(3) .
C312 C313 1.51(4) .
C312 C322 1.45(4) .
C313 C314 1.35(4) .
C313 C323 1.49(4) .
C314 C315 1.45(3) .
C314 C324 1.43(3) .
C315 C325 1.48(4) .
C321 H32A 0.9600 .
C321 H32B 0.9600 .
C321 H32C 0.9600 .
C322 H32D 0.9600 .
C322 H32E 0.9600 .
C322 H32F 0.9600 .
C323 H32G 0.9600 .
C323 H32H 0.9600 .
C323 H32I 0.9600 .
C324 H32J 0.9600 .
C324 H32K 0.9600 .
C324 H32L 0.9600 .
C325 H32M 0.9600 .
C325 H32N 0.9600 .
C325 H32O 0.9600 .
C411 C411 1.37(4) 8_575
C411 C412 1.38(3) .
C411 C421 1.52(3) .
C412 C413 1.42(3) .
C412 C422 1.60(3) .
C413 C423 1.53(5) .
C413 C412 1.42(3) 8_575
C421 H42A 0.9600 .
C421 H42B 0.9600 .
C421 H42C 0.9600 .
C422 H42D 0.9600 .
C422 H42E 0.9600 .
C422 H42F 0.9600 .
